data_7041607
loop_
_publ_author_name
'Kawahara, Ryosuke'
'Osuga, Ryota'
'Kondo, Junko N.'
'Mizuno, Noritaka'
'Uchida, Sayaka'

_publ_section_title
;
 Synergetic effect in heterogeneous acid catalysis by a porous ionic
 crystal based on Al(iii)-salphen and polyoxometalate.
;
_journal_issue 10
_journal_name_full 'Dalton transactions (Cambridge, England : 2003)'
_journal_page_first 3105
_journal_page_last 3109
_journal_paper_doi 10.1039/c6dt04552a
_journal_volume 46
_journal_year 2017
_chemical_formula_moiety 'C81 H96 Al3 N6 O59 P W12'
_chemical_formula_sum 'C81 H96 Al3 N6 O59 P W12'
_chemical_formula_weight 4415.77
_space_group_crystal_system monoclinic
_space_group_IT_number 13
_space_group_name_Hall '-P 2yc'
_space_group_name_H-M_alt 'P 1 2/c 1'
_symmetry_space_group_name_Hall '-P 2yc'
_symmetry_space_group_name_H-M 'P 1 2/c 1'
_atom_sites_solution_hydrogens geom
_atom_sites_solution_primary direct
_atom_sites_solution_secondary difmap
_audit_update_record
;
2016-12-29 deposited with the CCDC.
2017-01-03 downloaded from the CCDC.
;
_cell_angle_alpha 90.0000
_cell_angle_beta 92.984(4)
_cell_angle_gamma 90.0000
_cell_formula_units_Z 4
_cell_length_a 32.127(7)
_cell_length_b 15.117(4)
_cell_length_c 26.528(7)
_cell_measurement_reflns_used 25749
_cell_measurement_temperature 93
_cell_measurement_theta_max 25.37
_cell_measurement_theta_min 1.49
_cell_volume 12866(6)
_computing_cell_refinement CrystalClear
_computing_data_collection 'CrystalClear (Rigaku Inc., 2007)'
_computing_data_reduction CrystalClear
_computing_molecular_graphics 'CrystalStructure 4.2'
_computing_publication_material 'CrystalStructure 4.2 (Rigaku, 2015)'
_computing_structure_refinement SHELXL-2014/8
_computing_structure_solution 'SHELXS97 (Sheldrick, 2008)'
_diffrn_ambient_temperature 93
_diffrn_detector_area_resol_mean 7.314
_diffrn_measured_fraction_theta_full 0.998
_diffrn_measured_fraction_theta_max 0.995
_diffrn_measurement_device_type 'Rigaku Saturn70'
_diffrn_measurement_method \w
_diffrn_radiation_type 'Mo K\a'
_diffrn_radiation_wavelength 0.71075
_diffrn_reflns_av_R_equivalents 0.0846
_diffrn_reflns_Laue_measured_fraction_full 0.998
_diffrn_reflns_Laue_measured_fraction_max 0.995
_diffrn_reflns_limit_h_max 38
_diffrn_reflns_limit_h_min -32
_diffrn_reflns_limit_k_max 18
_diffrn_reflns_limit_k_min -15
_diffrn_reflns_limit_l_max 31
_diffrn_reflns_limit_l_min -31
_diffrn_reflns_number 84606
_diffrn_reflns_point_group_measured_fraction_full 0.998
_diffrn_reflns_point_group_measured_fraction_max 0.995
_diffrn_reflns_theta_full 25.242
_diffrn_reflns_theta_max 25.368
_diffrn_reflns_theta_min 1.661
_exptl_absorpt_coefficient_mu 10.810
_exptl_absorpt_correction_T_max 0.115
_exptl_absorpt_correction_T_min 0.069
_exptl_absorpt_correction_type multi-scan
_exptl_absorpt_process_details 'REQAB (Rigaku, 1998)'
_exptl_crystal_colour yellow
_exptl_crystal_density_diffrn 2.279
_exptl_crystal_density_method 'not measured'
_exptl_crystal_description block
_exptl_crystal_F_000 8152.00
_exptl_crystal_size_max 0.200
_exptl_crystal_size_mid 0.200
_exptl_crystal_size_min 0.200
_refine_diff_density_max 2.80
_refine_diff_density_min -2.15
_refine_ls_goodness_of_fit_ref 1.094
_refine_ls_hydrogen_treatment constr
_refine_ls_number_parameters 1298
_refine_ls_number_reflns 23484
_refine_ls_number_restraints 0
_refine_ls_R_factor_all 0.1043
_refine_ls_R_factor_gt 0.0782
_refine_ls_shift/su_max 0.001
_refine_ls_structure_factor_coef Fsqd
_refine_ls_weighting_details 'w = 1/[\s^2^(Fo^2^)+(0.0700P)^2^+463.4159P] where P=(Fo^2^+2Fc^2^)/3'
_refine_ls_weighting_scheme calc
_refine_ls_wR_factor_gt 0.1896
_refine_ls_wR_factor_ref 0.2066
_reflns_number_gt 17506
_reflns_number_total 23484
_reflns_threshold_expression F^2^>2.0\s(F^2^)
_cod_data_source_file c6dt04552a2.cif
_cod_data_source_block 150928-1
_cod_depositor_comments 'Adding full bibliography for 7041607.cif.'
_cod_original_cell_volume 12866(5)
_cod_database_code 7041607

loop_
_space_group_symop_id
_space_group_symop_operation_xyz
1 +X,+Y,+Z
2 -X,+Y,1/2-Z
3 -X,-Y,-Z
4 +X,-Y,-1/2+Z

loop_
_atom_site_label
_atom_site_type_symbol
_atom_site_fract_x
_atom_site_fract_y
_atom_site_fract_z
_atom_site_U_iso_or_equiv
_atom_site_adp_type
_atom_site_occupancy
_atom_site_site_symmetry_order
_atom_site_calc_flag
_atom_site_refinement_flags_posn
_atom_site_refinement_flags_adp
_atom_site_refinement_flags_occupancy
W1 W 0.0000 0.27122(7) 0.2500 0.0279(2) Uani 1 2 d S T P
W2 W 0.52347(2) -0.54642(5) 0.16154(3) 0.03269(19) Uani 1 1 d . . .
W3 W 0.40239(2) -0.71339(6) 0.30741(3) 0.03221(19) Uani 1 1 d . . .
W4 W -0.01775(2) -0.08259(5) 0.13372(3) 0.03014(19) Uani 1 1 d . . .
W5 W 0.42508(2) -0.87917(5) 0.21666(3) 0.0337(2) Uani 1 1 d . . .
W6 W 0.08278(3) -0.08186(5) 0.19637(3) 0.0361(2) Uani 1 1 d . . .
W7 W 0.0000 -0.19897(7) 0.2500 0.0461(4) Uani 1 2 d S T P
W8 W 0.10042(3) 0.03419(5) 0.31242(3) 0.0352(2) Uani 1 1 d . . .
W9 W 0.52288(3) -0.88303(6) 0.16113(3) 0.0373(2) Uani 1 1 d . . .
W10 W 0.44930(2) -0.71553(7) 0.12721(3) 0.0394(2) Uani 1 1 d . . .
W11 W 0.42462(2) -0.55008(6) 0.21687(3) 0.0352(2) Uani 1 1 d . . .
W12 W 0.08372(3) 0.15351(6) 0.19799(3) 0.0375(2) Uani 1 1 d . . .
W13 W -0.01713(3) 0.15305(6) 0.13477(3) 0.0385(2) Uani 1 1 d . . .
P1 P 0.0000 0.0360(4) 0.2500 0.0161(11) Uani 1 2 d S T P
P2 P 0.5000 -0.7138(4) 0.2500 0.0158(11) Uani 1 2 d S T P
Al1 Al 0.23014(17) -0.1119(4) -0.0124(2) 0.0295(12) Uani 1 1 d . . .
Al2 Al 0.31315(16) -0.2911(4) 0.1112(2) 0.0267(12) Uani 1 1 d . . .
Al3 Al 0.21227(17) -0.4358(3) 0.2076(2) 0.0270(12) Uani 1 1 d . . .
O1 O 0.0093(8) 0.1185(17) 0.2197(9) 0.034(6) Uiso 0.5 1 d . . P
O2 O 0.0229(7) 0.0357(15) 0.3013(8) 0.023(5) Uiso 0.5 1 d . . P
O3 O 0.0087(6) -0.0482(14) 0.2184(8) 0.018(5) Uiso 0.5 1 d . . P
O4 O 0.0486(7) 0.0356(14) 0.2450(8) 0.018(5) Uiso 0.5 1 d . . P
O5 O 0.0000 0.3847(17) 0.2500 0.083(10) Uani 1 2 d S T P
O6 O -0.0196(4) 0.2443(15) 0.1839(6) 0.077(6) Uani 1 1 d . . .
O7 O 0.0550(4) 0.2454(13) 0.2302(7) 0.066(5) Uani 1 1 d . . .
O8 O -0.0257(6) 0.2083(11) 0.0809(6) 0.062(5) Uani 1 1 d . . .
O9 O -0.0109(5) 0.0373(10) 0.1120(8) 0.065(5) Uani 1 1 d . . .
O10 O 0.0415(5) 0.1608(14) 0.1459(7) 0.074(6) Uani 1 1 d . . .
O11 O -0.0264(6) -0.1358(14) 0.0796(7) 0.097(8) Uani 1 1 d . . .
O12 O 0.1222(4) 0.2073(9) 0.1721(5) 0.041(3) Uani 1 1 d . . .
O13 O 0.0406(5) -0.0886(11) 0.1434(6) 0.058(5) Uani 1 1 d . . .
O14 O 0.0932(8) 0.0390(10) 0.1779(6) 0.092(8) Uani 1 1 d . . .
O15 O 0.1216(4) -0.1399(10) 0.1731(6) 0.047(4) Uani 1 1 d . . .
O16 O 0.0000 -0.3091(11) 0.2500 0.050(6) Uani 1 2 d S T P
O17 O 0.0543(5) -0.1765(13) 0.2270(8) 0.085(7) Uani 1 1 d . . .
O18 O 0.1069(9) -0.0500(10) 0.2613(7) 0.098(8) Uani 1 1 d . . .
O19 O 0.0196(5) -0.1731(13) 0.3175(9) 0.087(7) Uani 1 1 d . . .
O20 O 0.0717(4) -0.0529(9) 0.3487(7) 0.051(4) Uani 1 1 d . . .
O21 O 0.0722(4) 0.1226(10) 0.3497(8) 0.064(5) Uani 1 1 d . . .
O22 O 0.1060(8) 0.1237(11) 0.2624(7) 0.093(8) Uani 1 1 d . . .
O23 O 0.1474(4) 0.0342(10) 0.3419(6) 0.051(4) Uani 1 1 d . . .
O24 O 0.4824(8) -0.6513(16) 0.2084(9) 0.029(6) Uiso 0.5 1 d . . P
O25 O 0.4667(6) -0.6577(14) 0.2701(8) 0.017(5) Uiso 0.5 1 d . . P
O26 O 0.4821(6) -0.7756(13) 0.2090(7) 0.012(4) Uiso 0.5 1 d . . P
O27 O 0.4654(7) -0.7687(15) 0.2694(8) 0.024(5) Uiso 0.5 1 d . . P
O28 O 0.5680(6) -0.6267(12) 0.1551(7) 0.069(5) Uani 1 1 d . . .
O29 O 0.3938(6) -0.6265(11) 0.2558(6) 0.064(5) Uani 1 1 d . . .
O30 O 0.4723(6) -0.5053(15) 0.1883(8) 0.090(7) Uani 1 1 d . . .
O31 O 0.5518(6) -0.5056(11) 0.2201(6) 0.064(5) Uani 1 1 d . . .
O32 O 0.3956(6) -0.7980(11) 0.2542(7) 0.074(6) Uani 1 1 d . . .
O33 O 0.4326(6) -0.8001(10) 0.3443(6) 0.059(5) Uani 1 1 d . . .
O34 O 0.4495(6) -0.9227(11) 0.2788(7) 0.071(6) Uani 1 1 d . . .
O35 O 0.3886(5) -0.9574(10) 0.2032(7) 0.056(4) Uani 1 1 d . . .
O36 O 0.3562(4) -0.7148(13) 0.3329(6) 0.064(5) Uani 1 1 d . . .
O37 O 0.3891(4) -0.4736(9) 0.2005(6) 0.045(4) Uani 1 1 d . . .
O38 O 0.4251(4) -0.7155(10) 0.0704(5) 0.045(4) Uani 1 1 d . . .
O39 O 0.5327(6) -0.4675(10) 0.1193(6) 0.058(5) Uani 1 1 d . . .
O40 O 0.4194(5) -0.6302(14) 0.1618(8) 0.086(7) Uani 1 1 d . . .
O41 O 0.4895(5) -0.8054(15) 0.1190(8) 0.090(8) Uani 1 1 d . . .
O42 O 0.4902(5) -0.6303(13) 0.1222(7) 0.077(6) Uani 1 1 d . . .
O43 O 0.4736(5) -0.9240(15) 0.1867(9) 0.100(9) Uani 1 1 d . . .
O44 O 0.5342(5) -0.9635(10) 0.1195(6) 0.058(5) Uani 1 1 d . . .
O45 O 0.4191(5) -0.7992(13) 0.1619(8) 0.088(7) Uani 1 1 d . . .
O100 O 0.2387(4) -0.0114(9) -0.0570(5) 0.040(3) Uani 1 1 d . . .
O101 O 0.2174(4) -0.2057(8) 0.0342(5) 0.031(3) Uani 1 1 d . . .
O102 O 0.2485(4) -0.1863(9) -0.0593(5) 0.039(3) Uani 1 1 d . . .
O103 O 0.2816(4) -0.0998(8) 0.0203(5) 0.030(3) Uani 1 1 d . . .
O200 O 0.3158(4) -0.2530(8) 0.0420(5) 0.030(3) Uani 1 1 d . . .
O201 O 0.3156(4) -0.3240(8) 0.1838(5) 0.032(3) Uani 1 1 d . . .
O202 O 0.2828(4) -0.3899(8) 0.0942(5) 0.032(3) Uani 1 1 d . . .
O203 O 0.2663(3) -0.2255(7) 0.1158(4) 0.024(3) Uani 1 1 d . . .
O300 O 0.2090(4) -0.3972(9) 0.1377(4) 0.032(3) Uani 1 1 d . . .
O301 O 0.2108(4) -0.4750(8) 0.2780(5) 0.035(3) Uani 1 1 d . . .
O302 O 0.2436(4) -0.3386(8) 0.2269(5) 0.035(3) Uani 1 1 d . . .
O303 O 0.2575(3) -0.5007(8) 0.1982(5) 0.027(3) Uani 1 1 d . . .
O400 O 0.2710(6) -0.4725(13) 0.3516(8) 0.078(6) Uiso 1 1 d . . .
O401 O 0.6317(7) -0.2231(14) 0.2539(8) 0.087(6) Uiso 1 1 d . . .
O402 O 0.1503(7) -0.2943(14) 0.1000(8) 0.081(6) Uiso 1 1 d . . .
O403 O 0.1811(7) -0.3435(14) -0.0112(8) 0.084(6) Uiso 1 1 d . . .
O404 O 0.2934(10) 0.016(2) 0.3747(11) 0.130(10) Uiso 1 1 d . . .
O405 O 0.2190(6) -0.1589(13) 0.4554(7) 0.077(5) Uiso 1 1 d . . .
O406 O 0.1387(5) -0.4336(11) 0.3266(6) 0.058(4) Uiso 1 1 d . . .
N100 N 0.2049(5) -0.0236(10) 0.0335(5) 0.029(3) Uani 1 1 d . . .
N101 N 0.1708(4) -0.1205(11) -0.0381(5) 0.029(4) Uani 1 1 d . . .
N200 N 0.3508(4) -0.1914(10) 0.1320(6) 0.027(3) Uani 1 1 d . . .
N201 N 0.3673(5) -0.3503(11) 0.1042(5) 0.032(4) Uani 1 1 d . . .
N300 N 0.1589(5) -0.3761(9) 0.2184(6) 0.027(3) Uani 1 1 d . . .
N301 N 0.1735(4) -0.5345(9) 0.1897(6) 0.027(3) Uani 1 1 d . . .
C100 C 0.1601(6) -0.0257(13) 0.0307(7) 0.034(5) Uani 1 1 d . . .
C101 C 0.1415(6) -0.0717(14) -0.0086(6) 0.036(5) Uani 1 1 d . . .
C102 C 0.0995(6) -0.0714(16) -0.0166(8) 0.048(6) Uani 1 1 d . . .
H102 H 0.0871 -0.1054 -0.0434 0.057 Uiso 1 1 calc R U .
C103 C 0.0740(6) -0.0222(16) 0.0139(8) 0.047(6) Uani 1 1 d . . .
H103 H 0.0449 -0.0179 0.0060 0.056 Uiso 1 1 calc R U .
C104 C 0.0915(6) 0.0189(17) 0.0547(9) 0.051(6) Uani 1 1 d . . .
H104 H 0.0743 0.0472 0.0779 0.062 Uiso 1 1 calc R U .
C105 C 0.1368(6) 0.0200(13) 0.0632(7) 0.037(5) Uani 1 1 d . . .
H105 H 0.1497 0.0519 0.0907 0.045 Uiso 1 1 calc R U .
C106 C 0.2275(6) 0.0370(14) 0.0567(7) 0.037(5) Uani 1 1 d . . .
H106 H 0.2131 0.0826 0.0733 0.044 Uiso 1 1 calc R U .
C107 C 0.2717(6) 0.0407(12) 0.0593(7) 0.035(4) Uani 1 1 d . . .
C108 C 0.2915(7) 0.1141(16) 0.0818(10) 0.053(6) Uani 1 1 d . . .
H108 H 0.2744 0.1606 0.0929 0.064 Uiso 1 1 calc R U .
C109 C 0.3339(8) 0.1239(14) 0.0890(10) 0.055(7) Uani 1 1 d . . .
H109 H 0.3459 0.1753 0.1044 0.066 Uiso 1 1 calc R U .
C110 C 0.3575(7) 0.0568(13) 0.0732(9) 0.043(5) Uani 1 1 d . . .
H110 H 0.3869 0.0599 0.0793 0.052 Uiso 1 1 calc R U .
C111 C 0.3405(6) -0.0174(14) 0.0479(8) 0.039(5) Uani 1 1 d . . .
H111 H 0.3582 -0.0615 0.0352 0.046 Uiso 1 1 calc R U .
C112 C 0.2967(6) -0.0264(12) 0.0414(7) 0.031(4) Uani 1 1 d . . .
C113 C 0.2289(6) -0.2199(13) -0.1003(8) 0.037(5) Uani 1 1 d . . .
C114 C 0.2524(8) -0.2620(15) -0.1367(9) 0.054(6) Uani 1 1 d . . .
H114 H 0.2818 -0.2653 -0.1316 0.065 Uiso 1 1 calc R U .
C115 C 0.2336(8) -0.2985(17) -0.1794(10) 0.062(7) Uani 1 1 d . . .
H115 H 0.2500 -0.3273 -0.2032 0.074 Uiso 1 1 calc R U .
C116 C 0.1898(8) -0.2934(17) -0.1885(11) 0.066(8) Uani 1 1 d . . .
H116 H 0.1766 -0.3199 -0.2175 0.080 Uiso 1 1 calc R U .
C117 C 0.1664(7) -0.2480(18) -0.1532(7) 0.055(7) Uani 1 1 d . . .
H117 H 0.1371 -0.2428 -0.1590 0.067 Uiso 1 1 calc R U .
C118 C 0.1851(7) -0.2117(14) -0.1111(7) 0.042(5) Uani 1 1 d . . .
C119 C 0.1586(7) -0.1632(14) -0.0769(8) 0.043(5) Uani 1 1 d . . .
H119 H 0.1294 -0.1643 -0.0848 0.052 Uiso 1 1 calc R U .
C200 C 0.3933(5) -0.2061(13) 0.1284(7) 0.031(4) Uani 1 1 d . . .
C201 C 0.4253(6) -0.1462(14) 0.1353(8) 0.037(5) Uani 1 1 d . . .
H201 H 0.4191 -0.0870 0.1443 0.045 Uiso 1 1 calc R U .
C202 C 0.4662(7) -0.1704(17) 0.1295(8) 0.049(6) Uani 1 1 d . . .
H202 H 0.4873 -0.1264 0.1306 0.058 Uiso 1 1 calc R U .
C203 C 0.4762(6) -0.2544(18) 0.1222(10) 0.054(6) Uani 1 1 d . . .
H203 H 0.5047 -0.2714 0.1241 0.065 Uiso 1 1 calc R U .
C204 C 0.4450(6) -0.3195(15) 0.1116(8) 0.041(5) Uiso 1 1 d . . .
H204 H 0.4525 -0.3780 0.1029 0.049 Uiso 1 1 calc R U .
C205 C 0.4031(6) -0.2964(12) 0.1141(8) 0.033(4) Uani 1 1 d . . .
C206 C 0.3719(7) -0.4314(15) 0.0904(7) 0.040(5) Uani 1 1 d . . .
H206 H 0.3996 -0.4530 0.0892 0.048 Uiso 1 1 calc R U .
C207 C 0.3388(7) -0.4912(15) 0.0767(8) 0.044(5) Uani 1 1 d . . .
C208 C 0.3480(7) -0.5778(15) 0.0617(9) 0.053(6) Uani 1 1 d . . .
H208 H 0.3765 -0.5939 0.0594 0.064 Uiso 1 1 calc R U .
C209 C 0.3189(8) -0.6385(16) 0.0506(9) 0.053(6) Uani 1 1 d . . .
H209 H 0.3266 -0.6961 0.0402 0.063 Uiso 1 1 calc R U .
C210 C 0.2778(9) -0.6169(15) 0.0544(9) 0.060(7) Uani 1 1 d . . .
H210 H 0.2571 -0.6598 0.0455 0.072 Uiso 1 1 calc R U .
C211 C 0.2658(7) -0.5364(14) 0.0704(9) 0.045(5) Uani 1 1 d . . .
H211 H 0.2371 -0.5247 0.0743 0.054 Uiso 1 1 calc R U .
C212 C 0.2956(6) -0.4695(12) 0.0813(7) 0.033(4) Uani 1 1 d . . .
C213 C 0.2610(6) -0.1524(13) 0.1461(7) 0.031(4) Uani 1 1 d . . .
C214 C 0.2210(5) -0.1280(10) 0.1558(6) 0.021(4) Uani 1 1 d . . .
H214 H 0.1979 -0.1615 0.1426 0.025 Uiso 1 1 calc R U .
C215 C 0.2147(6) -0.0513(12) 0.1861(7) 0.031(4) Uiso 1 1 d . . .
H215 H 0.1873 -0.0338 0.1936 0.038 Uiso 1 1 calc R U .
C216 C 0.2481(6) -0.0039(12) 0.2040(9) 0.041(5) Uani 1 1 d . . .
H216 H 0.2435 0.0474 0.2236 0.050 Uiso 1 1 calc R U .
C217 C 0.2873(6) -0.0265(12) 0.1951(8) 0.034(4) Uani 1 1 d . . .
H217 H 0.3099 0.0077 0.2090 0.041 Uiso 1 1 calc R U .
C218 C 0.2951(6) -0.1009(12) 0.1650(8) 0.034(5) Uani 1 1 d . . .
C219 C 0.3382(5) -0.1214(12) 0.1572(7) 0.029(4) Uani 1 1 d . . .
H219 H 0.3589 -0.0822 0.1709 0.035 Uiso 1 1 calc R U .
C300 C 0.1308(5) -0.5104(12) 0.1845(7) 0.029(4) Uani 1 1 d . . .
C301 C 0.0987(6) -0.5654(12) 0.1685(7) 0.029(4) Uiso 1 1 d . . .
H301 H 0.1040 -0.6251 0.1597 0.034 Uiso 1 1 calc R U .
C302 C 0.0587(6) -0.5327(14) 0.1655(10) 0.052(7) Uani 1 1 d . . .
H302 H 0.0362 -0.5703 0.1548 0.062 Uiso 1 1 calc R U .
C303 C 0.0507(7) -0.4445(15) 0.1780(11) 0.063(8) Uani 1 1 d . . .
H303 H 0.0230 -0.4220 0.1749 0.075 Uiso 1 1 calc R U .
C304 C 0.0823(6) -0.3916(15) 0.1944(8) 0.040(5) Uani 1 1 d . . .
H304 H 0.0763 -0.3319 0.2026 0.049 Uiso 1 1 calc R U .
C305 C 0.1235(6) -0.4208(11) 0.1999(7) 0.030(4) Uani 1 1 d . . .
C306 C 0.1561(6) -0.3026(11) 0.2434(7) 0.029(4) Uani 1 1 d . . .
H306 H 0.1290 -0.2797 0.2476 0.035 Uiso 1 1 calc R U .
C307 C 0.1904(6) -0.2536(13) 0.2650(7) 0.036(5) Uani 1 1 d . . .
C308 C 0.1814(7) -0.1784(14) 0.2958(9) 0.046(5) Uani 1 1 d . . .
H308 H 0.1533 -0.1631 0.3007 0.055 Uiso 1 1 calc R U .
C309 C 0.2126(7) -0.1288(14) 0.3180(10) 0.054(7) Uani 1 1 d . . .
H309 H 0.2066 -0.0798 0.3388 0.065 Uiso 1 1 calc R U .
C310 C 0.2537(7) -0.1521(15) 0.3092(9) 0.050(6) Uani 1 1 d . . .
H310 H 0.2756 -0.1179 0.3247 0.060 Uiso 1 1 calc R U .
C311 C 0.2637(6) -0.2210(12) 0.2798(7) 0.032(4) Uani 1 1 d . . .
H311 H 0.2921 -0.2340 0.2747 0.039 Uiso 1 1 calc R U .
C312 C 0.2324(6) -0.2731(11) 0.2569(8) 0.032(4) Uani 1 1 d . . .
C313 C 0.2625(6) -0.5864(12) 0.1936(7) 0.028(4) Uani 1 1 d . . .
C314 C 0.3023(5) -0.6198(13) 0.1955(7) 0.033(4) Uani 1 1 d . . .
H314 H 0.3252 -0.5800 0.1981 0.040 Uiso 1 1 calc R U .
C315 C 0.3099(7) -0.7097(13) 0.1937(7) 0.038(5) Uiso 1 1 d . . .
H315 H 0.3376 -0.7316 0.1950 0.045 Uiso 1 1 calc R U .
C316 C 0.2756(6) -0.7682(13) 0.1898(9) 0.043(5) Uani 1 1 d . . .
H316 H 0.2802 -0.8303 0.1898 0.052 Uiso 1 1 calc R U .
C317 C 0.2365(6) -0.7361(12) 0.1862(8) 0.035(5) Uani 1 1 d . . .
H317 H 0.2139 -0.7765 0.1823 0.041 Uiso 1 1 calc R U .
C318 C 0.2278(6) -0.6449(12) 0.1879(7) 0.030(4) Uani 1 1 d . . .
C319 C 0.1855(6) -0.6160(11) 0.1849(7) 0.030(4) Uani 1 1 d . . .
H319 H 0.1646 -0.6597 0.1791 0.036 Uiso 1 1 calc R U .
C400 C 0.3302(10) -0.451(2) 0.3028(11) 0.081(9) Uiso 1 1 d . . .
H40A H 0.3605 -0.4502 0.3093 0.097 Uiso 1 1 calc R U .
H40B H 0.3228 -0.4983 0.2785 0.097 Uiso 1 1 calc R U .
H40C H 0.3209 -0.3941 0.2889 0.097 Uiso 1 1 calc R U .
C401 C 0.3104(10) -0.468(2) 0.3493(12) 0.076(8) Uiso 1 1 d . . .
C402 C 0.3385(15) -0.481(3) 0.3957(18) 0.146(17) Uiso 1 1 d . . .
H40D H 0.3676 -0.4755 0.3870 0.176 Uiso 1 1 calc R U .
H40E H 0.3322 -0.4371 0.4212 0.176 Uiso 1 1 calc R U .
H40F H 0.3339 -0.5408 0.4093 0.176 Uiso 1 1 calc R U .
C403 C 0.5740(11) -0.135(2) 0.2240(13) 0.097(11) Uiso 1 1 d . . .
H40P H 0.5453 -0.1439 0.2103 0.116 Uiso 1 1 calc R U .
H40Q H 0.5737 -0.1003 0.2551 0.116 Uiso 1 1 calc R U .
H40R H 0.5901 -0.1040 0.1992 0.116 Uiso 1 1 calc R U .
C404 C 0.5938(9) -0.2245(19) 0.2356(11) 0.067(7) Uiso 1 1 d . . .
C405 C 0.5629(15) -0.294(3) 0.239(2) 0.158(19) Uiso 1 1 d . . .
H40S H 0.5369 -0.2753 0.2210 0.190 Uiso 1 1 calc R U .
H40T H 0.5731 -0.3481 0.2233 0.190 Uiso 1 1 calc R U .
H40U H 0.5578 -0.3053 0.2743 0.190 Uiso 1 1 calc R U .
C406 C 0.0867(13) -0.249(3) 0.0663(17) 0.128(15) Uiso 1 1 d . . .
H40G H 0.0637 -0.2764 0.0461 0.154 Uiso 1 1 calc R U .
H40H H 0.0767 -0.2287 0.0984 0.154 Uiso 1 1 calc R U .
H40I H 0.0979 -0.1993 0.0478 0.154 Uiso 1 1 calc R U .
C407 C 0.1171(9) -0.3101(19) 0.0752(11) 0.069(7) Uiso 1 1 d . . .
C408 C 0.1157(13) -0.405(3) 0.0644(16) 0.127(15) Uiso 1 1 d . . .
H40J H 0.0898 -0.4195 0.0449 0.152 Uiso 1 1 calc R U .
H40K H 0.1396 -0.4219 0.0449 0.152 Uiso 1 1 calc R U .
H40L H 0.1167 -0.4385 0.0962 0.152 Uiso 1 1 calc R U .
C409 C 0.1717(14) -0.448(3) -0.0710(18) 0.143(17) Uiso 1 1 d . . .
H40M H 0.1874 -0.4928 -0.0891 0.172 Uiso 1 1 calc R U .
H40N H 0.1499 -0.4776 -0.0527 0.172 Uiso 1 1 calc R U .
H40O H 0.1589 -0.4062 -0.0953 0.172 Uiso 1 1 calc R U .
C410 C 0.1996(10) -0.402(2) -0.0358(12) 0.078(8) Uiso 1 1 d . . .
C411 C 0.2434(11) -0.410(3) -0.0358(15) 0.109(12) Uiso 1 1 d . . .
H41A H 0.2506 -0.4597 -0.0574 0.131 Uiso 1 1 calc R U .
H41B H 0.2553 -0.3554 -0.0487 0.131 Uiso 1 1 calc R U .
H41C H 0.2546 -0.4207 -0.0013 0.131 Uiso 1 1 calc R U .
C412 C 0.3268(11) 0.051(2) 0.3705(13) 0.084(9) Uiso 1 1 d . . .
C413 C 0.3464(11) 0.101(2) 0.4110(13) 0.099(11) Uiso 1 1 d . . .
H41D H 0.3731 0.1239 0.4007 0.119 Uiso 1 1 calc R U .
H41E H 0.3283 0.1502 0.4196 0.119 Uiso 1 1 calc R U .
H41F H 0.3511 0.0626 0.4406 0.119 Uiso 1 1 calc R U .
C414 C 0.3473(13) 0.048(3) 0.3198(15) 0.122(14) Uiso 1 1 d . . .
H41G H 0.3741 0.0787 0.3226 0.147 Uiso 1 1 calc R U .
H41H H 0.3519 -0.0141 0.3103 0.147 Uiso 1 1 calc R U .
H41I H 0.3291 0.0762 0.2939 0.147 Uiso 1 1 calc R U .
C415 C 0.1902(12) -0.294(2) 0.4308(14) 0.105(12) Uiso 1 1 d . . .
H41J H 0.1635 -0.3192 0.4185 0.126 Uiso 1 1 calc R U .
H41K H 0.2111 -0.3042 0.4058 0.126 Uiso 1 1 calc R U .
H41L H 0.1993 -0.3227 0.4627 0.126 Uiso 1 1 calc R U .
C416 C 0.1854(10) -0.196(2) 0.4393(11) 0.073(8) Uiso 1 1 d . . .
C417 C 0.1462(8) -0.1524(18) 0.4288(10) 0.063(7) Uiso 1 1 d . . .
H41M H 0.1253 -0.1960 0.4169 0.075 Uiso 1 1 calc R U .
H41N H 0.1371 -0.1243 0.4597 0.075 Uiso 1 1 calc R U .
H41O H 0.1493 -0.1073 0.4028 0.075 Uiso 1 1 calc R U .
C418 C 0.0852(11) -0.544(2) 0.3139(14) 0.100(11) Uiso 1 1 d . . .
H41P H 0.0553 -0.5470 0.3193 0.120 Uiso 1 1 calc R U .
H41Q H 0.0897 -0.5539 0.2781 0.120 Uiso 1 1 calc R U .
H41R H 0.0997 -0.5901 0.3341 0.120 Uiso 1 1 calc R U .
C419 C 0.1019(9) -0.4537(18) 0.3297(10) 0.063(7) Uiso 1 1 d . . .
C420 C 0.0730(13) -0.388(3) 0.3455(16) 0.122(14) Uiso 1 1 d . . .
H42A H 0.0451 -0.4137 0.3461 0.147 Uiso 1 1 calc R U .
H42B H 0.0817 -0.3666 0.3793 0.147 Uiso 1 1 calc R U .
H42C H 0.0725 -0.3381 0.3217 0.147 Uiso 1 1 calc R U .

loop_
_atom_site_aniso_label
_atom_site_aniso_U_11
_atom_site_aniso_U_22
_atom_site_aniso_U_33
_atom_site_aniso_U_23
_atom_site_aniso_U_13
_atom_site_aniso_U_12
W1 0.0250(5) 0.0184(5) 0.0412(6) 0.000 0.0106(4) 0.000
W2 0.0331(4) 0.0352(5) 0.0302(4) 0.0030(3) 0.0061(3) -0.0052(3)
W3 0.0178(4) 0.0387(5) 0.0408(4) 0.0035(3) 0.0084(3) 0.0012(3)
W4 0.0266(4) 0.0321(4) 0.0319(4) -0.0076(3) 0.0033(3) -0.0054(3)
W5 0.0174(4) 0.0329(5) 0.0505(5) 0.0002(4) -0.0026(3) -0.0051(3)
W6 0.0394(5) 0.0239(4) 0.0474(5) -0.0007(3) 0.0258(4) 0.0046(3)
W7 0.0246(6) 0.0182(6) 0.0976(11) 0.000 0.0236(6) 0.000
W8 0.0343(4) 0.0316(5) 0.0386(4) -0.0065(3) -0.0081(3) 0.0059(3)
W9 0.0360(5) 0.0373(5) 0.0392(5) -0.0064(4) 0.0061(3) 0.0098(4)
W10 0.0249(4) 0.0639(6) 0.0286(4) -0.0030(4) -0.0047(3) 0.0024(4)
W11 0.0239(4) 0.0369(5) 0.0441(5) -0.0064(4) -0.0055(3) 0.0089(3)
W12 0.0429(5) 0.0342(5) 0.0369(4) -0.0069(3) 0.0152(4) -0.0219(4)
W13 0.0273(4) 0.0581(6) 0.0301(4) 0.0150(4) 0.0015(3) -0.0087(4)
P1 0.013(3) 0.013(3) 0.023(3) 0.000 0.008(2) 0.000
P2 0.008(3) 0.020(3) 0.020(3) 0.000 0.004(2) 0.000
Al1 0.028(3) 0.031(3) 0.030(3) -0.001(2) 0.007(2) 0.010(2)
Al2 0.022(3) 0.027(3) 0.031(3) 0.003(2) -0.003(2) 0.003(2)
Al3 0.027(3) 0.020(3) 0.035(3) 0.000(2) 0.007(2) -0.005(2)
O5 0.031(13) 0.057(16) 0.16(3) 0.000 -0.041(15) 0.000
O6 0.017(8) 0.157(19) 0.057(11) -0.039(11) 0.012(7) -0.008(9)
O7 0.016(7) 0.106(15) 0.076(12) -0.024(10) -0.001(7) 0.005(8)
O8 0.101(14) 0.051(10) 0.033(8) 0.010(7) 0.011(9) 0.008(9)
O9 0.048(10) 0.031(9) 0.118(15) 0.030(9) 0.032(10) -0.006(7)
O10 0.025(8) 0.135(17) 0.064(11) -0.060(11) 0.015(7) 0.000(9)
O11 0.102(16) 0.120(17) 0.073(13) -0.076(12) 0.045(12) -0.074(14)
O12 0.035(8) 0.036(8) 0.052(9) -0.001(7) 0.013(6) -0.013(6)
O13 0.048(10) 0.057(11) 0.071(11) 0.031(9) 0.025(8) 0.000(8)
O14 0.22(3) 0.025(9) 0.029(8) -0.005(7) -0.001(11) -0.034(12)
O15 0.025(8) 0.068(10) 0.050(9) -0.020(8) 0.014(6) 0.013(7)
O16 0.094(18) 0.008(9) 0.051(13) 0.000 0.031(12) 0.000
O17 0.033(9) 0.079(13) 0.143(19) 0.082(13) -0.014(10) -0.009(9)
O18 0.22(3) 0.021(9) 0.061(12) 0.004(8) 0.031(14) 0.004(12)
O19 0.030(9) 0.082(13) 0.15(2) -0.080(13) 0.022(10) -0.006(9)
O20 0.036(8) 0.019(7) 0.098(13) -0.026(7) 0.009(8) 0.002(6)
O21 0.022(8) 0.036(9) 0.134(17) -0.021(9) 0.015(9) -0.002(6)
O22 0.20(3) 0.027(10) 0.047(11) -0.008(8) -0.005(13) 0.001(12)
O23 0.032(8) 0.041(9) 0.081(12) -0.007(8) -0.004(7) 0.010(7)
O28 0.077(13) 0.065(12) 0.063(11) -0.028(9) -0.023(9) 0.027(10)
O29 0.078(13) 0.058(11) 0.054(10) 0.017(8) -0.028(9) -0.026(9)
O30 0.063(12) 0.114(17) 0.094(15) -0.076(13) 0.024(11) -0.038(11)
O31 0.084(13) 0.053(10) 0.052(10) -0.017(8) -0.025(9) 0.037(9)
O32 0.101(15) 0.059(12) 0.061(11) -0.011(9) -0.018(10) 0.055(11)
O33 0.090(13) 0.035(9) 0.050(10) -0.014(7) -0.013(9) 0.019(8)
O34 0.091(14) 0.046(10) 0.072(12) -0.009(9) -0.027(10) 0.029(9)
O35 0.039(9) 0.050(10) 0.079(12) -0.004(9) -0.002(8) -0.005(7)
O36 0.013(7) 0.120(15) 0.059(10) -0.009(10) 0.018(7) -0.011(8)
O37 0.035(8) 0.040(9) 0.058(10) 0.004(7) -0.006(7) 0.002(6)
O38 0.019(7) 0.066(10) 0.047(9) 0.001(7) -0.012(6) 0.002(7)
O39 0.092(13) 0.038(9) 0.046(9) 0.006(7) 0.032(9) 0.000(8)
O40 0.050(11) 0.095(15) 0.114(17) -0.061(13) 0.027(11) -0.039(10)
O41 0.042(10) 0.129(18) 0.103(16) 0.077(14) 0.031(10) 0.034(11)
O42 0.041(10) 0.106(15) 0.086(14) -0.059(12) 0.031(9) -0.017(10)
O43 0.037(10) 0.118(17) 0.15(2) 0.098(15) 0.044(11) 0.049(11)
O44 0.073(12) 0.045(10) 0.059(10) -0.019(8) 0.023(9) -0.015(8)
O45 0.050(11) 0.090(14) 0.128(18) 0.068(13) 0.050(11) 0.045(10)
O100 0.047(9) 0.045(9) 0.029(7) -0.008(6) -0.001(6) 0.007(7)
O101 0.022(7) 0.039(8) 0.031(7) 0.000(6) 0.005(5) 0.005(6)
O102 0.032(8) 0.047(9) 0.039(8) -0.013(6) 0.002(6) 0.009(6)
O103 0.035(7) 0.020(7) 0.036(7) -0.005(5) -0.003(6) 0.011(5)
O200 0.026(7) 0.028(7) 0.035(7) 0.003(5) 0.003(5) 0.009(5)
O201 0.023(7) 0.035(7) 0.038(7) 0.000(6) -0.001(5) -0.004(5)
O202 0.029(7) 0.028(7) 0.040(8) -0.002(6) 0.001(6) 0.000(6)
O203 0.017(6) 0.024(7) 0.031(6) -0.003(5) 0.001(5) 0.004(5)
O300 0.021(7) 0.049(8) 0.026(7) 0.001(6) 0.007(5) 0.000(6)
O301 0.038(8) 0.032(8) 0.036(7) 0.007(6) 0.003(6) 0.006(6)
O302 0.041(8) 0.023(7) 0.042(8) -0.019(6) 0.010(6) -0.008(6)
O303 0.016(6) 0.023(7) 0.043(8) -0.004(5) 0.001(5) -0.005(5)
N100 0.028(8) 0.035(9) 0.022(8) -0.003(7) -0.009(6) 0.011(7)
N101 0.020(8) 0.049(10) 0.016(7) -0.007(7) -0.006(6) 0.015(7)
N200 0.011(7) 0.034(9) 0.035(8) 0.001(7) 0.005(6) 0.007(6)
N201 0.038(9) 0.035(10) 0.021(8) 0.000(7) -0.001(6) 0.009(7)
N300 0.033(9) 0.014(8) 0.034(8) 0.004(6) 0.005(7) -0.001(6)
N301 0.027(8) 0.016(8) 0.038(9) 0.012(6) 0.004(6) 0.008(6)
C100 0.033(11) 0.040(12) 0.030(10) 0.000(8) 0.020(8) 0.020(9)
C101 0.044(12) 0.049(13) 0.014(9) 0.001(8) 0.001(8) 0.013(9)
C102 0.020(10) 0.078(17) 0.044(13) -0.006(11) -0.010(9) 0.015(10)
C103 0.029(11) 0.067(16) 0.043(12) -0.022(11) -0.002(9) 0.010(10)
C104 0.021(11) 0.073(17) 0.060(15) 0.005(12) 0.002(10) 0.019(11)
C105 0.038(12) 0.041(12) 0.032(10) 0.011(9) 0.005(8) -0.006(9)
C106 0.039(12) 0.043(12) 0.028(10) -0.005(9) 0.001(8) 0.016(10)
C107 0.041(12) 0.022(10) 0.042(11) -0.007(8) 0.000(9) -0.007(9)
C108 0.034(12) 0.049(15) 0.076(17) 0.023(12) -0.001(11) 0.019(10)
C109 0.064(16) 0.021(12) 0.076(17) 0.000(10) -0.035(13) -0.012(10)
C110 0.034(12) 0.032(12) 0.062(15) 0.005(10) -0.005(10) -0.001(9)
C111 0.039(12) 0.037(12) 0.040(12) 0.009(9) 0.003(9) 0.005(9)
C112 0.037(11) 0.026(10) 0.032(10) 0.010(8) 0.004(8) -0.015(8)
C113 0.036(11) 0.033(11) 0.042(12) -0.002(9) -0.006(9) 0.021(9)
C114 0.063(16) 0.048(15) 0.052(14) -0.026(11) -0.007(12) 0.011(12)
C115 0.064(17) 0.067(18) 0.055(15) -0.028(13) 0.007(12) 0.008(13)
C116 0.056(16) 0.056(17) 0.08(2) -0.016(14) -0.021(14) 0.028(13)
C117 0.048(14) 0.095(19) 0.023(11) -0.025(11) -0.004(9) 0.022(13)
C118 0.054(14) 0.042(13) 0.030(11) -0.011(9) 0.002(9) 0.011(10)
C119 0.031(12) 0.045(13) 0.056(14) -0.008(11) 0.018(10) 0.004(9)
C200 0.021(9) 0.039(12) 0.032(10) 0.005(8) -0.001(7) -0.001(8)
C201 0.037(12) 0.032(11) 0.044(12) -0.010(9) 0.011(9) -0.003(9)
C202 0.033(12) 0.062(16) 0.050(14) 0.005(11) -0.008(10) -0.013(11)
C203 0.013(10) 0.073(18) 0.077(17) -0.005(13) 0.006(10) 0.008(10)
C205 0.020(10) 0.027(11) 0.053(12) 0.011(9) 0.001(8) 0.004(8)
C206 0.041(12) 0.053(14) 0.026(10) 0.002(9) 0.006(9) 0.012(10)
C207 0.043(13) 0.044(13) 0.047(13) 0.015(10) 0.002(10) 0.004(10)
C208 0.041(13) 0.050(15) 0.068(16) -0.009(12) -0.003(11) 0.039(12)
C209 0.068(18) 0.038(14) 0.053(15) -0.020(11) 0.002(12) 0.007(12)
C210 0.09(2) 0.034(14) 0.051(14) 0.005(11) 0.004(13) -0.033(13)
C211 0.039(12) 0.031(12) 0.065(15) -0.002(10) 0.006(10) -0.010(9)
C212 0.054(13) 0.019(10) 0.026(9) 0.012(8) 0.004(8) -0.008(9)
C213 0.032(11) 0.038(11) 0.023(9) 0.002(8) 0.004(8) -0.006(8)
C214 0.012(8) 0.017(9) 0.035(10) 0.002(7) 0.012(7) 0.003(6)
C216 0.043(13) 0.005(9) 0.077(16) -0.012(9) 0.012(11) 0.000(8)
C217 0.018(9) 0.027(11) 0.058(13) -0.005(9) 0.009(8) -0.003(8)
C218 0.025(10) 0.018(10) 0.062(13) 0.005(9) 0.016(9) -0.005(7)
C219 0.022(9) 0.027(10) 0.039(11) 0.009(8) 0.013(8) -0.001(7)
C300 0.018(9) 0.031(11) 0.039(11) -0.005(8) 0.013(8) 0.004(7)
C302 0.026(11) 0.042(13) 0.089(18) -0.042(13) 0.015(11) -0.003(9)
C303 0.024(12) 0.040(14) 0.12(2) -0.016(14) -0.003(13) 0.007(10)
C304 0.023(10) 0.043(13) 0.056(13) -0.007(10) 0.005(9) 0.010(9)
C305 0.029(10) 0.016(9) 0.045(11) 0.004(8) 0.005(8) -0.002(7)
C306 0.026(10) 0.018(10) 0.045(11) 0.006(8) 0.003(8) -0.006(7)
C307 0.044(12) 0.030(11) 0.034(11) 0.006(8) 0.009(9) 0.006(9)
C308 0.037(12) 0.036(12) 0.066(15) 0.005(11) 0.020(11) -0.002(9)
C309 0.056(15) 0.025(12) 0.084(18) -0.032(11) 0.016(13) 0.000(10)
C310 0.051(15) 0.036(13) 0.061(15) 0.008(11) -0.002(11) -0.004(10)
C311 0.042(11) 0.019(10) 0.036(10) -0.008(8) -0.004(8) 0.003(8)
C312 0.031(11) 0.016(10) 0.049(12) 0.007(8) 0.012(9) 0.002(8)
C313 0.032(10) 0.026(11) 0.027(9) -0.008(7) 0.012(8) -0.001(8)
C314 0.012(9) 0.037(11) 0.049(12) 0.006(9) -0.007(8) 0.001(8)
C316 0.037(12) 0.015(10) 0.077(16) 0.001(10) -0.005(11) 0.006(8)
C317 0.022(10) 0.020(10) 0.062(14) -0.006(9) 0.009(9) 0.002(7)
C318 0.026(10) 0.023(10) 0.041(11) -0.005(8) 0.007(8) -0.004(8)
C319 0.030(10) 0.015(9) 0.045(11) 0.006(8) 0.005(8) -0.005(7)

loop_
_atom_type_symbol
_atom_type_description
_atom_type_scat_dispersion_real
_atom_type_scat_dispersion_imag
_atom_type_scat_source
C C 0.0033 0.0016
;
International Tables for Crystallography
(Vol. C, Tables 4.2.6.8 and 6.1.1.4)
;
H H 0.0000 0.0000
;
International Tables for Crystallography
(Vol. C, Table 6.1.1.4)
;
N N 0.0061 0.0033
;
International Tables for Crystallography
(Vol. C, Tables 4.2.6.8 and 6.1.1.4)
;
O O 0.0106 0.0060
;
International Tables for Crystallography
(Vol. C, Tables 4.2.6.8 and 6.1.1.4)
;
Al Al 0.0645 0.0514
;
International Tables for Crystallography
(Vol. C, Tables 4.2.6.8 and 6.1.1.4)
;
P P 0.1023 0.0942
;
International Tables for Crystallography
(Vol. C, Tables 4.2.6.8 and 6.1.1.4)
;
W W -0.8490 6.8722
;
International Tables for Crystallography
(Vol. C, Tables 4.2.6.8 and 6.1.1.4)
;

loop_
_geom_angle_atom_site_label_1
_geom_angle_atom_site_label_2
_geom_angle_atom_site_label_3
_geom_angle
_geom_angle_site_symmetry_1
_geom_angle_site_symmetry_3
O5 W1 O6 102.5(7) . 2
O5 W1 O6 102.5(7) . .
O6 W1 O6 154.9(15) 2 .
O5 W1 O7 101.8(6) . .
O6 W1 O7 86.8(7) 2 .
O6 W1 O7 88.2(7) . .
O5 W1 O7 101.8(6) . 2
O6 W1 O7 88.2(7) 2 2
O6 W1 O7 86.8(7) . 2
O7 W1 O7 156.4(12) . 2
O5 W1 O1 159.3(6) . .
O6 W1 O1 93.5(9) 2 .
O6 W1 O1 62.1(9) . .
O7 W1 O1 65.8(8) . .
O7 W1 O1 91.6(9) 2 .
O5 W1 O1 159.3(6) . 2
O6 W1 O1 62.1(9) 2 2
O6 W1 O1 93.5(9) . 2
O7 W1 O1 91.6(8) . 2
O7 W1 O1 65.8(8) 2 2
O1 W1 O1 41.4(12) . 2
O39 W2 O31 103.0(8) . .
O39 W2 O28 103.7(8) . .
O31 W2 O28 87.1(7) . .
O39 W2 O30 101.6(9) . .
O31 W2 O30 88.5(8) . .
O28 W2 O30 154.7(10) . .
O39 W2 O42 102.6(9) . .
O31 W2 O42 154.3(9) . .
O28 W2 O42 85.9(8) . .
O30 W2 O42 87.3(7) . .
O39 W2 O24 157.2(9) . .
O31 W2 O24 92.6(8) . .
O28 W2 O24 93.5(9) . .
O30 W2 O24 61.8(9) . .
O42 W2 O24 63.3(8) . .
O39 W2 O25 162.2(8) . 2_655
O31 W2 O25 65.0(7) . 2_655
O28 W2 O25 64.1(8) . 2_655
O30 W2 O25 91.6(9) . 2_655
O42 W2 O25 89.8(8) . 2_655
O24 W2 O25 40.5(7) . 2_655
O36 W3 O28 103.4(9) . 2_655
O36 W3 O33 103.1(9) . .
O28 W3 O33 88.7(7) 2_655 .
O36 W3 O29 101.6(9) . .
O28 W3 O29 87.1(7) 2_655 .
O33 W3 O29 155.2(8) . .
O36 W3 O32 102.9(9) . .
O28 W3 O32 153.6(9) 2_655 .
O33 W3 O32 87.3(7) . .
O29 W3 O32 85.7(7) . .
O36 W3 O27 159.3(9) . .
O28 W3 O27 92.8(8) 2_655 .
O33 W3 O27 64.0(8) . .
O29 W3 O27 91.8(8) . .
O32 W3 O27 62.1(8) . .
O36 W3 O25 160.9(8) . .
O28 W3 O25 64.2(8) 2_655 .
O33 W3 O25 91.5(8) . .
O29 W3 O25 64.7(7) . .
O32 W3 O25 89.8(8) . .
O27 W3 O25 39.7(7) . .
O11 W4 O20 102.5(9) . 2
O11 W4 O13 102.4(9) . .
O20 W4 O13 155.0(8) 2 .
O11 W4 O19 103.5(11) . 2
O20 W4 O19 86.6(6) 2 2
O13 W4 O19 86.4(7) . 2
O11 W4 O9 102.5(10) . .
O20 W4 O9 88.3(6) 2 .
O13 W4 O9 87.6(7) . .
O19 W4 O9 154.1(10) 2 .
O11 W4 O3 160.9(11) . .
O20 W4 O3 90.1(7) 2 .
O13 W4 O3 65.4(7) . .
O19 W4 O3 62.6(9) 2 .
O9 W4 O3 92.0(8) . .
O11 W4 O2 158.9(11) . 2
O20 W4 O2 63.9(7) 2 2
O13 W4 O2 92.4(8) . 2
O19 W4 O2 92.3(9) 2 2
O9 W4 O2 62.8(8) . 2
O3 W4 O2 40.2(7) . 2
O35 W5 O32 102.0(9) . .
O35 W5 O45 104.1(9) . .
O32 W5 O45 87.4(8) . .
O35 W5 O34 101.1(8) . .
O32 W5 O34 87.9(7) . .
O45 W5 O34 154.9(9) . .
O35 W5 O43 103.6(10) . .
O32 W5 O43 154.4(10) . .
O45 W5 O43 87.7(7) . .
O34 W5 O43 86.0(8) . .
O35 W5 O26 162.2(7) . .
O32 W5 O26 91.5(8) . .
O45 W5 O26 64.5(8) . .
O34 W5 O26 90.9(8) . .
O43 W5 O26 63.7(9) . .
O35 W5 O27 156.9(8) . .
O32 W5 O27 61.6(8) . .
O45 W5 O27 91.8(9) . .
O34 W5 O27 64.4(7) . .
O43 W5 O27 93.5(10) . .
O26 W5 O27 40.9(7) . .
O15 W6 O13 102.4(7) . .
O15 W6 O17 98.5(8) . .
O13 W6 O17 86.2(7) . .
O15 W6 O18 101.0(9) . .
O13 W6 O18 156.5(9) . .
O17 W6 O18 89.2(9) . .
O15 W6 O14 105.1(9) . .
O13 W6 O14 89.4(8) . .
O17 W6 O14 156.3(10) . .
O18 W6 O14 85.6(7) . .
O15 W6 O4 158.0(7) . .
O13 W6 O4 96.0(7) . .
O17 W6 O4 94.6(9) . .
O18 W6 O4 61.4(8) . .
O14 W6 O4 62.7(8) . .
O16 W7 O19 101.9(6) . 2
O16 W7 O19 101.9(6) . .
O19 W7 O19 156.3(13) 2 .
O16 W7 O17 100.2(6) . .
O19 W7 O17 85.8(7) 2 .
O19 W7 O17 90.0(9) . .
O16 W7 O17 100.2(6) . 2
O19 W7 O17 90.0(8) 2 2
O19 W7 O17 85.8(7) . 2
O17 W7 O17 159.5(12) . 2
O16 W7 O3 158.5(5) . .
O19 W7 O3 61.7(8) 2 .
O19 W7 O3 95.3(8) . .
O17 W7 O3 66.6(7) . .
O17 W7 O3 93.8(8) 2 .
O16 W7 O3 158.5(5) . 2
O19 W7 O3 95.3(8) 2 2
O19 W7 O3 61.7(8) . 2
O17 W7 O3 93.8(8) . 2
O17 W7 O3 66.6(7) 2 2
O3 W7 O3 42.9(9) . 2
O23 W8 O18 102.1(10) . .
O23 W8 O20 102.4(7) . .
O18 W8 O20 88.4(7) . .
O23 W8 O22 102.2(9) . .
O18 W8 O22 87.7(7) . .
O20 W8 O22 155.4(9) . .
O23 W8 O21 101.5(7) . .
O18 W8 O21 156.4(10) . .
O20 W8 O21 88.0(6) . .
O22 W8 O21 85.9(8) . .
O23 W8 O4 159.4(8) . .
O18 W8 O4 64.1(9) . .
O20 W8 O4 92.8(7) . .
O22 W8 O4 63.8(9) . .
O21 W8 O4 92.8(7) . .
O23 W8 O2 158.7(8) . .
O18 W8 O2 93.9(10) . .
O20 W8 O2 63.7(7) . .
O22 W8 O2 92.3(9) . .
O21 W8 O2 63.8(7) . .
O4 W8 O2 41.9(7) . .
O44 W9 O43 102.4(10) . .
O44 W9 O34 102.5(9) . 2_655
O43 W9 O34 87.6(8) . 2_655
O44 W9 O41 101.1(10) . .
O43 W9 O41 87.4(7) . .
O34 W9 O41 156.4(10) 2_655 .
O44 W9 O33 103.5(8) . 2_655
O43 W9 O33 154.1(10) . 2_655
O34 W9 O33 87.2(7) 2_655 2_655
O41 W9 O33 87.3(8) . 2_655
O44 W9 O26 160.3(7) . .
O43 W9 O26 63.2(9) . .
O34 W9 O26 90.7(8) 2_655 .
O41 W9 O26 66.5(8) . .
O33 W9 O26 91.6(7) 2_655 .
O38 W10 O42 103.6(8) . .
O38 W10 O45 102.6(9) . .
O42 W10 O45 153.8(10) . .
O38 W10 O40 102.5(9) . .
O42 W10 O40 86.6(7) . .
O45 W10 O40 86.1(9) . .
O38 W10 O41 100.7(9) . .
O42 W10 O41 90.0(9) . .
O45 W10 O41 86.9(7) . .
O40 W10 O41 156.7(10) . .
O37 W11 O29 101.4(8) . .
O37 W11 O30 102.0(9) . .
O29 W11 O30 156.4(10) . .
O37 W11 O40 102.2(9) . .
O29 W11 O40 90.2(8) . .
O30 W11 O40 87.8(7) . .
O37 W11 O31 102.5(8) . 2_655
O29 W11 O31 86.1(7) . 2_655
O30 W11 O31 86.0(8) . 2_655
O40 W11 O31 155.2(9) . 2_655
O37 W11 O24 158.6(8) . .
O29 W11 O24 95.2(8) . .
O30 W11 O24 62.9(9) . .
O40 W11 O24 64.1(9) . .
O31 W11 O24 91.9(8) 2_655 .
O37 W11 O25 160.1(7) . .
O29 W11 O25 64.7(7) . .
O30 W11 O25 91.9(9) . .
O40 W11 O25 92.4(9) . .
O31 W11 O25 63.9(7) 2_655 .
O24 W11 O25 41.3(7) . .
O12 W12 O14 101.7(9) . .
O12 W12 O22 103.8(9) . .
O14 W12 O22 88.6(7) . .
O12 W12 O10 101.0(8) . .
O14 W12 O10 88.1(9) . .
O22 W12 O10 155.1(10) . .
O12 W12 O7 102.6(7) . .
O14 W12 O7 155.7(9) . .
O22 W12 O7 86.4(8) . .
O10 W12 O7 86.5(7) . .
O12 W12 O4 158.3(7) . .
O14 W12 O4 63.7(8) . .
O22 W12 O4 62.0(8) . .
O10 W12 O4 94.6(8) . .
O7 W12 O4 93.2(8) . .
O8 W13 O9 102.1(8) . .
O8 W13 O21 101.2(9) . 2
O9 W13 O21 87.7(7) . 2
O8 W13 O10 102.8(9) . .
O9 W13 O10 89.2(8) . .
O21 W13 O10 155.9(8) 2 .
O8 W13 O6 102.3(9) . .
O9 W13 O6 155.6(9) . .
O21 W13 O6 87.4(7) 2 .
O10 W13 O6 85.6(6) . .
O8 W13 O1 160.1(9) . .
O9 W13 O1 93.5(8) . .
O21 W13 O1 91.8(8) 2 .
O10 W13 O1 64.6(8) . .
O6 W13 O1 62.9(9) . .
O8 W13 O2 159.2(8) . 2
O9 W13 O2 63.9(8) . 2
O21 W13 O2 64.6(7) 2 2
O10 W13 O2 92.7(9) . 2
O6 W13 O2 92.5(8) . 2
O1 W13 O2 40.6(8) . 2
O2 P1 O2 179.6(18) . 2
O2 P1 O1 68.1(13) . 2
O2 P1 O1 112.3(13) 2 2
O2 P1 O1 112.3(13) . .
O2 P1 O1 68.1(13) 2 .
O1 P1 O1 69.9(19) 2 .
O2 P1 O3 66.7(11) . 2
O2 P1 O3 112.9(12) 2 2
O1 P1 O3 109.9(12) 2 2
O1 P1 O3 178.9(13) . 2
O2 P1 O3 112.9(12) . .
O2 P1 O3 66.7(11) 2 .
O1 P1 O3 178.9(13) 2 .
O1 P1 O3 109.9(12) . .
O3 P1 O3 70.3(15) 2 .
O2 P1 O4 111.2(11) . 2
O2 P1 O4 68.8(11) 2 2
O1 P1 O4 74.7(12) 2 2
O1 P1 O4 105.7(13) . 2
O3 P1 O4 75.3(11) 2 2
O3 P1 O4 104.4(11) . 2
O2 P1 O4 68.8(11) . .
O2 P1 O4 111.2(11) 2 .
O1 P1 O4 105.7(13) 2 .
O1 P1 O4 74.7(12) . .
O3 P1 O4 104.4(11) 2 .
O3 P1 O4 75.3(11) . .
O4 P1 O4 179.6(16) 2 .
O25 P2 O25 110.4(16) 2_655 .
O25 P2 O27 68.4(12) 2_655 2_655
O25 P2 O27 178.2(13) . 2_655
O25 P2 O27 178.2(13) 2_655 .
O25 P2 O27 68.4(12) . .
O27 P2 O27 112.8(18) 2_655 .
O25 P2 O26 110.2(11) 2_655 .
O25 P2 O26 110.8(11) . .
O27 P2 O26 71.0(11) 2_655 .
O27 P2 O26 69.4(11) . .
O25 P2 O26 110.8(11) 2_655 2_655
O25 P2 O26 110.2(11) . 2_655
O27 P2 O26 69.3(11) 2_655 2_655
O27 P2 O26 71.0(11) . 2_655
O26 P2 O26 104.3(15) . 2_655
O25 P2 O24 68.7(12) 2_655 .
O25 P2 O24 70.3(12) . .
O27 P2 O24 110.1(12) 2_655 .
O27 P2 O24 109.5(13) . .
O26 P2 O24 75.7(11) . .
O26 P2 O24 179.4(12) 2_655 .
O25 P2 O24 70.3(12) 2_655 2_655
O25 P2 O24 68.7(12) . 2_655
O27 P2 O24 109.5(13) 2_655 2_655
O27 P2 O24 110.1(12) . 2_655
O26 P2 O24 179.4(12) . 2_655
O26 P2 O24 75.7(11) 2_655 2_655
O24 P2 O24 104.3(18) . 2_655
O102 Al1 O103 94.1(6) . .
O102 Al1 O101 94.1(6) . .
O103 Al1 O101 89.1(6) . .
O102 Al1 O100 90.4(6) . .
O103 Al1 O100 93.3(6) . .
O101 Al1 O100 174.8(6) . .
O102 Al1 N101 93.7(6) . .
O103 Al1 N101 171.4(6) . .
O101 Al1 N101 86.7(6) . .
O100 Al1 N101 90.3(7) . .
O102 Al1 N100 173.3(7) . .
O103 Al1 N100 91.6(6) . .
O101 Al1 N100 89.6(6) . .
O100 Al1 N100 85.6(6) . .
N101 Al1 N100 80.9(6) . .
O203 Al2 O202 91.6(6) . .
O203 Al2 O200 88.7(5) . .
O202 Al2 O200 93.3(6) . .
O203 Al2 N201 173.6(7) . .
O202 Al2 N201 93.9(7) . .
O200 Al2 N201 87.8(6) . .
O203 Al2 O201 93.7(6) . .
O202 Al2 O201 91.7(6) . .
O200 Al2 O201 174.5(6) . .
N201 Al2 O201 89.4(6) . .
O203 Al2 N200 93.6(6) . .
O202 Al2 N200 174.4(6) . .
O200 Al2 N200 88.9(6) . .
N201 Al2 N200 81.0(6) . .
O201 Al2 N200 86.0(6) . .
O303 Al3 O302 92.3(6) . .
O303 Al3 O300 92.0(6) . .
O302 Al3 O300 91.6(6) . .
O303 Al3 O301 91.6(6) . .
O302 Al3 O301 91.0(6) . .
O300 Al3 O301 175.5(6) . .
O303 Al3 N300 173.8(6) . .
O302 Al3 N300 93.6(6) . .
O300 Al3 N300 89.8(6) . .
O301 Al3 N300 86.3(6) . .
O303 Al3 N301 93.4(6) . .
O302 Al3 N301 174.2(6) . .
O300 Al3 N301 89.7(6) . .
O301 Al3 N301 87.4(6) . .
N300 Al3 N301 80.8(6) . .
P1 O1 O2 55.8(11) . 2
P1 O1 O1 55.0(9) . 2
O2 O1 O1 94.1(16) 2 2
P1 O1 W13 126.8(14) . .
O2 O1 W13 71.1(12) 2 .
O1 O1 W13 138(2) 2 .
P1 O1 W1 124.4(13) . .
O2 O1 W1 135.6(15) 2 .
O1 O1 W1 69.3(6) 2 .
W13 O1 W1 93.4(9) . .
P1 O2 O3 57.9(11) . 2
P1 O2 O1 56.2(12) . 2
O3 O2 O1 96.1(16) 2 2
P1 O2 O4 57.2(10) . .
O3 O2 O4 92.1(15) 2 .
O1 O2 O4 91.5(15) 2 .
P1 O2 W13 124.4(12) . 2
O3 O2 W13 133.4(13) 2 2
O1 O2 W13 68.3(11) 2 2
O4 O2 W13 130.1(14) . 2
P1 O2 W8 122.8(12) . .
O3 O2 W8 127.5(13) 2 .
O1 O2 W8 129.2(14) 2 .
O4 O2 W8 65.6(10) . .
W13 O2 W8 92.1(7) 2 .
P1 O2 W4 125.2(12) . 2
O3 O2 W4 67.4(10) 2 2
O1 O2 W4 133.9(14) 2 2
O4 O2 W4 130.0(13) . 2
W13 O2 W4 91.8(7) 2 2
W8 O2 W4 90.8(7) . 2
P1 O3 O2 55.4(10) . 2
P1 O3 O3 54.8(8) . 2
O2 O3 O3 94.6(14) 2 2
P1 O3 W4 127.8(11) . .
O2 O3 W4 72.4(10) 2 .
O3 O3 W4 139.3(17) 2 .
P1 O3 W7 123.4(11) . .
O2 O3 W7 136.7(13) 2 .
O3 O3 W7 68.5(5) 2 .
W4 O3 W7 94.4(7) . .
P1 O4 O2 54.0(10) . .
P1 O4 W8 126.5(11) . .
O2 O4 W8 72.5(10) . .
P1 O4 W12 121.3(11) . .
O2 O4 W12 132.7(13) . .
W8 O4 W12 93.8(7) . .
P1 O4 W6 120.9(11) . .
O2 O4 W6 133.4(13) . .
W8 O4 W6 94.2(7) . .
W12 O4 W6 91.6(7) . .
W1 O6 W13 140.7(13) . .
W12 O7 W1 138.8(10) . .
W13 O9 W4 140.7(10) . .
W12 O10 W13 141.4(10) . .
W4 O13 W6 139.9(9) . .
W12 O14 W6 141.7(11) . .
W6 O17 W7 137.6(10) . .
W8 O18 W6 140.0(13) . .
W4 O19 W7 140.6(13) 2 .
W4 O20 W8 140.6(9) 2 .
W13 O21 W8 138.9(9) 2 .
W12 O22 W8 139.4(12) . .
P2 O24 O25 54.2(10) . 2_655
P2 O24 O25 53.4(10) . .
O25 O24 O25 90.1(15) 2_655 .
P2 O24 W11 125.1(13) . .
O25 O24 W11 136.8(15) 2_655 .
O25 O24 W11 71.8(11) . .
P2 O24 W2 125.1(13) . .
O25 O24 W2 71.0(11) 2_655 .
O25 O24 W2 134.8(14) . .
W11 O24 W2 94.2(8) . .
P2 O25 O27 56.3(11) . .
P2 O25 O24 57.1(11) . 2_655
O27 O25 O24 94.8(15) . 2_655
P2 O25 O24 56.3(11) . .
O27 O25 O24 93.1(15) . .
O24 O25 O24 89.6(15) 2_655 .
P2 O25 W2 125.6(12) . 2_655
O27 O25 W2 133.4(13) . 2_655
O24 O25 W2 68.5(11) 2_655 2_655
O24 O25 W2 128.1(13) . 2_655
P2 O25 W3 125.4(12) . .
O27 O25 W3 69.2(10) . .
O24 O25 W3 133.5(13) 2_655 .
O24 O25 W3 132.9(14) . .
W2 O25 W3 90.9(7) 2_655 .
P2 O25 W11 123.1(11) . .
O27 O25 W11 129.1(14) . .
O24 O25 W11 129.2(13) 2_655 .
O24 O25 W11 66.9(10) . .
W2 O25 W11 90.9(7) 2_655 .
W3 O25 W11 90.5(7) . .
P2 O26 O27 54.7(10) . .
P2 O26 O27 53.9(10) . 2_655
O27 O26 O27 92.0(14) . 2_655
P2 O26 W5 126.4(10) . .
O27 O26 W5 71.8(10) . .
O27 O26 W5 136.7(12) 2_655 .
P2 O26 W9 125.3(10) . .
O27 O26 W9 135.8(13) . .
O27 O26 W9 71.5(10) 2_655 .
W5 O26 W9 92.4(7) . .
P2 O27 O25 55.4(10) . .
P2 O27 O26 56.0(10) . .
O25 O27 O26 93.5(15) . .
P2 O27 O26 55.2(10) . 2_655
O25 O27 O26 91.9(15) . 2_655
O26 O27 O26 87.6(14) . 2_655
P2 O27 W3 126.5(13) . .
O25 O27 W3 71.1(11) . .
O26 O27 W3 135.1(14) . .
O26 O27 W3 133.3(13) 2_655 .
P2 O27 W5 123.3(12) . .
O25 O27 W5 133.4(14) . .
O26 O27 W5 67.3(10) . .
O26 O27 W5 127.1(13) 2_655 .
W3 O27 W5 92.5(8) . .
W3 O28 W2 140.1(11) 2_655 .
W11 O29 W3 139.6(10) . .
W11 O30 W2 139.9(13) . .
W2 O31 W11 139.7(10) . 2_655
W5 O32 W3 142.5(11) . .
W3 O33 W9 141.8(10) . 2_655
W9 O34 W5 141.1(10) 2_655 .
W10 O40 W11 142.0(12) . .
W10 O41 W9 137.6(12) . .
W10 O42 W2 142.5(10) . .
W9 O43 W5 139.6(13) . .
W10 O45 W5 141.0(12) . .
C113 O102 Al1 130.4(12) . .
C112 O103 Al1 125.8(12) . .
C212 O202 Al2 129.5(12) . .
C213 O203 Al2 127.1(11) . .
C312 O302 Al3 126.7(12) . .
C313 O303 Al3 131.3(11) . .
C106 N100 C100 124.8(16) . .
C106 N100 Al1 121.5(13) . .
C100 N100 Al1 112.8(11) . .
C119 N101 C101 121.0(16) . .
C119 N101 Al1 124.3(13) . .
C101 N101 Al1 114.6(12) . .
C219 N200 C200 119.3(16) . .
C219 N200 Al2 123.0(12) . .
C200 N200 Al2 116.4(12) . .
C206 N201 C205 119.5(17) . .
C206 N201 Al2 125.0(15) . .
C205 N201 Al2 115.5(12) . .
C306 N300 C305 121.2(16) . .
C306 N300 Al3 123.3(13) . .
C305 N300 Al3 115.3(12) . .
C319 N301 C300 121.7(16) . .
C319 N301 Al3 123.4(12) . .
C300 N301 Al3 114.9(11) . .
C105 C100 C101 120.8(19) . .
C105 C100 N100 122.5(19) . .
C101 C100 N100 116.6(15) . .
C102 C101 C100 120.5(18) . .
C102 C101 N101 125.9(18) . .
C100 C101 N101 113.6(17) . .
C101 C102 C103 121(2) . .
C101 C102 H102 119.3 . .
C103 C102 H102 119.3 . .
C104 C103 C102 119(2) . .
C104 C103 H103 120.6 . .
C102 C103 H103 120.6 . .
C103 C104 C105 120(2) . .
C103 C104 H104 120.0 . .
C105 C104 H104 120.0 . .
C100 C105 C104 118(2) . .
C100 C105 H105 120.9 . .
C104 C105 H105 120.9 . .
N100 C106 C107 125.5(17) . .
N100 C106 H106 117.2 . .
C107 C106 H106 117.2 . .
C112 C107 C108 117.8(18) . .
C112 C107 C106 123.2(17) . .
C108 C107 C106 119.0(18) . .
C109 C108 C107 125(2) . .
C109 C108 H108 117.6 . .
C107 C108 H108 117.6 . .
C110 C109 C108 117(2) . .
C110 C109 H109 121.7 . .
C108 C109 H109 121.7 . .
C109 C110 C111 123(2) . .
C109 C110 H110 118.7 . .
C111 C110 H110 118.7 . .
C110 C111 C112 119.8(19) . .
C110 C111 H111 120.1 . .
C112 C111 H111 120.1 . .
O103 C112 C107 123.3(17) . .
O103 C112 C111 118.2(18) . .
C107 C112 C111 118.4(17) . .
O102 C113 C114 119.2(18) . .
O102 C113 C118 123.4(17) . .
C114 C113 C118 117.3(19) . .
C115 C114 C113 121(2) . .
C115 C114 H114 119.4 . .
C113 C114 H114 119.4 . .
C114 C115 C116 121(2) . .
C114 C115 H115 119.7 . .
C116 C115 H115 119.7 . .
C117 C116 C115 118(2) . .
C117 C116 H116 120.8 . .
C115 C116 H116 120.8 . .
C118 C117 C116 121(2) . .
C118 C117 H117 119.6 . .
C116 C117 H117 119.6 . .
C117 C118 C113 121.4(19) . .
C117 C118 C119 118(2) . .
C113 C118 C119 121.0(19) . .
N101 C119 C118 126(2) . .
N101 C119 H119 116.8 . .
C118 C119 H119 116.8 . .
C201 C200 N200 128.0(18) . .
C201 C200 C205 118.7(17) . .
N200 C200 C205 113.3(16) . .
C200 C201 C202 121(2) . .
C200 C201 H201 119.3 . .
C202 C201 H201 119.3 . .
C203 C202 C201 121(2) . .
C203 C202 H202 119.7 . .
C201 C202 H202 119.7 . .
C202 C203 C204 121(2) . .
C202 C203 H203 119.5 . .
C204 C203 H203 119.5 . .
C205 C204 C203 119(2) . .
C205 C204 H204 120.3 . .
C203 C204 H204 120.3 . .
C204 C205 N201 128.3(18) . .
C204 C205 C200 118.0(17) . .
N201 C205 C200 113.6(15) . .
N201 C206 C207 125(2) . .
N201 C206 H206 117.4 . .
C207 C206 H206 117.4 . .
C208 C207 C206 120(2) . .
C208 C207 C212 117(2) . .
C206 C207 C212 123(2) . .
C209 C208 C207 123(2) . .
C209 C208 H208 118.4 . .
C207 C208 H208 118.4 . .
C208 C209 C210 119(2) . .
C208 C209 H209 120.3 . .
C210 C209 H209 120.3 . .
C211 C210 C209 122(2) . .
C211 C210 H210 119.0 . .
C209 C210 H210 119.0 . .
C210 C211 C212 121(2) . .
C210 C211 H211 119.7 . .
C212 C211 H211 119.7 . .
O202 C212 C211 119.0(18) . .
O202 C212 C207 123.2(18) . .
C211 C212 C207 117.8(19) . .
C214 C213 O203 117.9(16) . .
C214 C213 C218 120.0(17) . .
O203 C213 C218 122.0(16) . .
C213 C214 C215 118.9(16) . .
C213 C214 H214 120.6 . .
C215 C214 H214 120.6 . .
C216 C215 C214 119.6(17) . .
C216 C215 H215 120.2 . .
C214 C215 H215 120.2 . .
C217 C216 C215 122.5(18) . .
C217 C216 H216 118.7 . .
C215 C216 H216 118.7 . .
C216 C217 C218 120.2(18) . .
C216 C217 H217 119.9 . .
C218 C217 H217 119.9 . .
C217 C218 C213 118.8(17) . .
C217 C218 C219 117.1(17) . .
C213 C218 C219 124.1(18) . .
N200 C219 C218 124.4(17) . .
N200 C219 H219 117.8 . .
C218 C219 H219 117.8 . .
C301 C300 N301 125.5(17) . .
C301 C300 C305 121.9(16) . .
N301 C300 C305 112.6(16) . .
C302 C301 C300 118.9(18) . .
C302 C301 H301 120.5 . .
C300 C301 H301 120.5 . .
C301 C302 C303 121(2) . .
C301 C302 H302 119.6 . .
C303 C302 H302 119.6 . .
C304 C303 C302 120(2) . .
C304 C303 H303 120.1 . .
C302 C303 H303 120.1 . .
C303 C304 C305 123(2) . .
C303 C304 H304 118.6 . .
C305 C304 H304 118.6 . .
N300 C305 C304 129.6(17) . .
N300 C305 C300 114.7(16) . .
C304 C305 C300 115.7(17) . .
N300 C306 C307 125.3(18) . .
N300 C306 H306 117.3 . .
C307 C306 H306 117.3 . .
C312 C307 C306 123.9(18) . .
C312 C307 C308 118.2(19) . .
C306 C307 C308 117.9(18) . .
C309 C308 C307 121(2) . .
C309 C308 H308 119.4 . .
C307 C308 H308 119.4 . .
C308 C309 C310 118(2) . .
C308 C309 H309 121.0 . .
C310 C309 H309 121.0 . .
C311 C310 C309 123(2) . .
C311 C310 H310 118.5 . .
C309 C310 H310 118.5 . .
C310 C311 C312 119.9(19) . .
C310 C311 H311 120.0 . .
C312 C311 H311 120.0 . .
O302 C312 C311 117.9(16) . .
O302 C312 C307 122.5(18) . .
C311 C312 C307 119.6(18) . .
O303 C313 C314 118.4(17) . .
O303 C313 C318 121.7(16) . .
C314 C313 C318 119.9(17) . .
C313 C314 C315 121.8(18) . .
C313 C314 H314 119.1 . .
C315 C314 H314 119.1 . .
C314 C315 C316 118.7(18) . .
C314 C315 H315 120.7 . .
C316 C315 H315 120.7 . .
C317 C316 C315 120.0(18) . .
C317 C316 H316 120.0 . .
C315 C316 H316 120.0 . .
C316 C317 C318 122.5(18) . .
C316 C317 H317 118.8 . .
C318 C317 H317 118.8 . .
C317 C318 C313 117.1(17) . .
C317 C318 C319 119.2(16) . .
C313 C318 C319 123.7(17) . .
N301 C319 C318 124.9(17) . .
N301 C319 H319 117.5 . .
C318 C319 H319 117.5 . .
C401 C400 H40A 109.5 . .
C401 C400 H40B 109.5 . .
H40A C400 H40B 109.5 . .
C401 C400 H40C 109.5 . .
H40A C400 H40C 109.5 . .
H40B C400 H40C 109.5 . .
O400 C401 C400 123(3) . .
O400 C401 C402 121(3) . .
C400 C401 C402 117(3) . .
C401 C402 H40D 109.5 . .
C401 C402 H40E 109.5 . .
H40D C402 H40E 109.5 . .
C401 C402 H40F 109.5 . .
H40D C402 H40F 109.5 . .
H40E C402 H40F 109.5 . .
C404 C403 H40P 109.5 . .
C404 C403 H40Q 109.5 . .
H40P C403 H40Q 109.5 . .
C404 C403 H40R 109.5 . .
H40P C403 H40R 109.5 . .
H40Q C403 H40R 109.5 . .
O401 C404 C405 129(3) . .
O401 C404 C403 116(3) . .
C405 C404 C403 112(3) . .
C404 C405 H40S 109.5 . .
C404 C405 H40T 109.5 . .
H40S C405 H40T 109.5 . .
C404 C405 H40U 109.5 . .
H40S C405 H40U 109.5 . .
H40T C405 H40U 109.5 . .
C407 C406 H40G 109.5 . .
C407 C406 H40H 109.5 . .
H40G C406 H40H 109.5 . .
C407 C406 H40I 109.5 . .
H40G C406 H40I 109.5 . .
H40H C406 H40I 109.5 . .
O402 C407 C406 124(3) . .
O402 C407 C408 108(3) . .
C406 C407 C408 128(4) . .
C407 C408 H40J 109.5 . .
C407 C408 H40K 109.5 . .
H40J C408 H40K 109.5 . .
C407 C408 H40L 109.5 . .
H40J C408 H40L 109.5 . .
H40K C408 H40L 109.5 . .
C410 C409 H40M 109.5 . .
C410 C409 H40N 109.5 . .
H40M C409 H40N 109.5 . .
C410 C409 H40O 109.5 . .
H40M C409 H40O 109.5 . .
H40N C409 H40O 109.5 . .
O403 C410 C411 124(3) . .
O403 C410 C409 112(3) . .
C411 C410 C409 123(4) . .
C410 C411 H41A 109.5 . .
C410 C411 H41B 109.5 . .
H41A C411 H41B 109.5 . .
C410 C411 H41C 109.5 . .
H41A C411 H41C 109.5 . .
H41B C411 H41C 109.5 . .
O404 C412 C413 121(3) . .
O404 C412 C414 120(4) . .
C413 C412 C414 119(3) . .
C412 C413 H41D 109.5 . .
C412 C413 H41E 109.5 . .
H41D C413 H41E 109.5 . .
C412 C413 H41F 109.5 . .
H41D C413 H41F 109.5 . .
H41E C413 H41F 109.5 . .
C412 C414 H41G 109.5 . .
C412 C414 H41H 109.5 . .
H41G C414 H41H 109.5 . .
C412 C414 H41I 109.5 . .
H41G C414 H41I 109.5 . .
H41H C414 H41I 109.5 . .
C416 C415 H41J 109.5 . .
C416 C415 H41K 109.5 . .
H41J C415 H41K 109.5 . .
C416 C415 H41L 109.5 . .
H41J C415 H41L 109.5 . .
H41K C415 H41L 109.5 . .
O405 C416 C417 126(3) . .
O405 C416 C415 113(3) . .
C417 C416 C415 121(3) . .
C416 C417 H41M 109.5 . .
C416 C417 H41N 109.5 . .
H41M C417 H41N 109.5 . .
C416 C417 H41O 109.5 . .
H41M C417 H41O 109.5 . .
H41N C417 H41O 109.5 . .
C419 C418 H41P 109.5 . .
C419 C418 H41Q 109.5 . .
H41P C418 H41Q 109.5 . .
C419 C418 H41R 109.5 . .
H41P C418 H41R 109.5 . .
H41Q C418 H41R 109.5 . .
O406 C419 C420 119(3) . .
O406 C419 C418 122(3) . .
C420 C419 C418 119(3) . .
C419 C420 H42A 109.5 . .
C419 C420 H42B 109.5 . .
H42A C420 H42B 109.5 . .
C419 C420 H42C 109.5 . .
H42A C420 H42C 109.5 . .
H42B C420 H42C 109.5 . .

loop_
_geom_bond_atom_site_label_1
_geom_bond_atom_site_label_2
_geom_bond_distance
_geom_bond_site_symmetry_2
W1 O5 1.71(3) .
W1 O6 1.877(16) 2
W1 O6 1.877(16) .
W1 O7 1.911(14) .
W1 O7 1.911(14) 2
W1 O1 2.47(3) .
W1 O1 2.47(3) 2
W2 O39 1.674(14) .
W2 O31 1.863(15) .
W2 O28 1.890(16) .
W2 O30 1.928(18) .
W2 O42 1.929(17) .
W2 O24 2.44(2) .
W2 O25 2.48(2) 2_655
W3 O36 1.664(13) .
W3 O28 1.875(17) 2_655
W3 O33 1.876(15) .
W3 O29 1.907(16) .
W3 O32 1.908(17) .
W3 O27 2.45(2) .
W3 O25 2.48(2) .
W4 O11 1.655(15) .
W4 O20 1.873(14) 2
W4 O13 1.880(16) .
W4 O19 1.886(16) 2
W4 O9 1.918(14) .
W4 O3 2.42(2) .
W4 O2 2.49(2) 2
W5 O35 1.690(15) .
W5 O32 1.869(16) .
W5 O45 1.891(17) .
W5 O34 1.905(17) .
W5 O43 1.911(17) .
W5 O26 2.427(19) .
W5 O27 2.50(2) .
W6 O15 1.669(12) .
W6 O13 1.904(18) .
W6 O17 1.904(15) .
W6 O18 1.91(2) .
W6 O14 1.926(15) .
W6 O4 2.48(2) .
W7 O16 1.666(17) .
W7 O19 1.91(2) 2
W7 O19 1.91(2) .
W7 O17 1.907(17) .
W7 O17 1.907(17) 2
W7 O3 2.45(2) .
W7 O3 2.45(2) 2
W8 O23 1.664(15) .
W8 O18 1.880(18) .
W8 O20 1.898(16) .
W8 O22 1.910(18) .
W8 O21 1.919(15) .
W8 O4 2.38(2) .
W8 O2 2.49(2) .
W9 O44 1.696(15) .
W9 O43 1.860(17) .
W9 O34 1.881(17) 2_655
W9 O41 1.911(17) .
W9 O33 1.914(16) 2_655
W9 O26 2.477(19) .
W10 O38 1.659(13) .
W10 O42 1.851(17) .
W10 O45 1.866(17) .
W10 O40 1.876(18) .
W10 O41 1.894(19) .
W11 O37 1.665(14) .
W11 O29 1.868(16) .
W11 O30 1.870(18) .
W11 O40 1.899(17) .
W11 O31 1.923(15) 2_655
W11 O24 2.43(2) .
W11 O25 2.50(2) .
W12 O12 1.658(12) .
W12 O14 1.842(17) .
W12 O22 1.873(19) .
W12 O10 1.888(17) .
W12 O7 1.894(17) .
W12 O4 2.48(2) .
W13 O8 1.665(15) .
W13 O9 1.865(16) .
W13 O21 1.892(14) 2
W13 O10 1.895(15) .
W13 O6 1.901(18) .
W13 O1 2.42(3) .
W13 O2 2.47(2) 2
P1 O2 1.51(2) .
P1 O2 1.51(2) 2
P1 O1 1.52(3) 2
P1 O1 1.52(3) .
P1 O3 1.56(2) 2
P1 O3 1.56(2) .
P1 O4 1.57(2) 2
P1 O4 1.57(2) .
P2 O25 1.48(2) 2_655
P2 O25 1.48(2) .
P2 O27 1.50(2) 2_655
P2 O27 1.50(2) .
P2 O26 1.525(19) .
P2 O26 1.525(19) 2_655
P2 O24 1.54(2) .
P2 O24 1.54(2) 2_655
Al1 O102 1.798(14) .
Al1 O103 1.835(14) .
Al1 O101 1.940(14) .
Al1 O100 1.953(15) .
Al1 N101 1.994(15) .
Al1 N100 2.007(15) .
Al2 O203 1.813(12) .
Al2 O202 1.829(14) .
Al2 O200 1.931(13) .
Al2 N201 1.973(16) .
Al2 O201 1.985(14) .
Al2 N200 1.993(16) .
Al3 O303 1.783(13) .
Al3 O302 1.838(13) .
Al3 O300 1.942(13) .
Al3 O301 1.964(14) .
Al3 N300 1.971(16) .
Al3 N301 1.986(16) .
O1 O2 1.70(3) 2
O1 O1 1.74(5) 2
O2 O3 1.69(3) 2
O2 O1 1.70(3) 2
O2 O4 1.74(3) .
O2 W13 2.47(2) 2
O2 W4 2.49(2) 2
O3 O2 1.69(3) 2
O3 O3 1.79(4) 2
O19 W4 1.886(16) 2
O20 W4 1.873(14) 2
O21 W13 1.892(14) 2
O24 O25 1.71(3) 2_655
O24 O25 1.74(3) .
O25 O27 1.68(3) .
O25 O24 1.71(3) 2_655
O25 W2 2.48(2) 2_655
O26 O27 1.72(3) .
O26 O27 1.76(3) 2_655
O27 O26 1.76(3) 2_655
O28 W3 1.875(17) 2_655
O31 W11 1.922(15) 2_655
O33 W9 1.914(16) 2_655
O34 W9 1.881(17) 2_655
O102 C113 1.33(2) .
O103 C112 1.32(2) .
O202 C212 1.32(2) .
O203 C213 1.38(2) .
O302 C312 1.33(2) .
O303 C313 1.31(2) .
O400 C401 1.27(3) .
O401 C404 1.29(3) .
O402 C407 1.25(3) .
O403 C410 1.26(3) .
O404 C412 1.21(4) .
O405 C416 1.27(3) .
O406 C419 1.23(3) .
N100 C106 1.30(2) .
N100 C100 1.44(2) .
N101 C119 1.26(3) .
N101 C101 1.46(2) .
N200 C219 1.33(2) .
N200 C200 1.39(2) .
N201 C206 1.29(3) .
N201 C205 1.42(2) .
N300 C306 1.30(2) .
N300 C305 1.39(2) .
N301 C319 1.30(2) .
N301 C300 1.42(2) .
C100 C105 1.36(3) .
C100 C101 1.36(3) .
C101 C102 1.36(3) .
C102 C103 1.39(3) .
C102 H102 0.9500 .
C103 C104 1.34(3) .
C103 H103 0.9500 .
C104 C105 1.46(3) .
C104 H104 0.9500 .
C105 H105 0.9500 .
C106 C107 1.42(3) .
C106 H106 0.9500 .
C107 C112 1.39(3) .
C107 C108 1.40(3) .
C108 C109 1.37(3) .
C108 H108 0.9500 .
C109 C110 1.35(3) .
C109 H109 0.9500 .
C110 C111 1.40(3) .
C110 H110 0.9500 .
C111 C112 1.41(3) .
C111 H111 0.9500 .
C113 C114 1.41(3) .
C113 C118 1.43(3) .
C114 C115 1.37(3) .
C114 H114 0.9500 .
C115 C116 1.41(3) .
C115 H115 0.9500 .
C116 C117 1.41(3) .
C116 H116 0.9500 .
C117 C118 1.36(3) .
C117 H117 0.9500 .
C118 C119 1.47(3) .
C119 H119 0.9500 .
C200 C201 1.38(3) .
C200 C205 1.46(3) .
C201 C202 1.38(3) .
C201 H201 0.9500 .
C202 C203 1.33(3) .
C202 H202 0.9500 .
C203 C204 1.42(3) .
C203 H203 0.9500 .
C204 C205 1.39(3) .
C204 H204 0.9500 .
C206 C207 1.43(3) .
C206 H206 0.9500 .
C207 C208 1.40(3) .
C207 C212 1.44(3) .
C208 C209 1.33(3) .
C208 H208 0.9500 .
C209 C210 1.37(4) .
C209 H209 0.9500 .
C210 C211 1.35(3) .
C210 H210 0.9500 .
C211 C212 1.41(3) .
C211 H211 0.9500 .
C213 C214 1.38(2) .
C213 C218 1.42(3) .
C214 C215 1.43(2) .
C214 H214 0.9500 .
C215 C216 1.36(3) .
C215 H215 0.9500 .
C216 C217 1.34(3) .
C216 H216 0.9500 .
C217 C218 1.41(3) .
C217 H217 0.9500 .
C218 C219 1.44(2) .
C219 H219 0.9500 .
C300 C301 1.37(3) .
C300 C305 1.44(3) .
C301 C302 1.37(3) .
C301 H301 0.9500 .
C302 C303 1.40(3) .
C302 H302 0.9500 .
C303 C304 1.35(3) .
C303 H303 0.9500 .
C304 C305 1.40(3) .
C304 H304 0.9500 .
C306 C307 1.42(3) .
C306 H306 0.9500 .
C307 C312 1.41(3) .
C307 C308 1.44(3) .
C308 C309 1.36(3) .
C308 H308 0.9500 .
C309 C310 1.40(3) .
C309 H309 0.9500 .
C310 C311 1.35(3) .
C310 H310 0.9500 .
C311 C312 1.39(3) .
C311 H311 0.9500 .
C313 C314 1.37(2) .
C313 C318 1.42(2) .
C314 C315 1.38(3) .
C314 H314 0.9500 .
C315 C316 1.41(3) .
C315 H315 0.9500 .
C316 C317 1.35(3) .
C316 H316 0.9500 .
C317 C318 1.41(3) .
C317 H317 0.9500 .
C318 C319 1.42(3) .
C319 H319 0.9500 .
C400 C401 1.44(4) .
C400 H40A 0.9800 .
C400 H40B 0.9800 .
C400 H40C 0.9800 .
C401 C402 1.50(5) .
C402 H40D 0.9800 .
C402 H40E 0.9800 .
C402 H40F 0.9800 .
C403 C404 1.52(4) .
C403 H40P 0.9800 .
C403 H40Q 0.9800 .
C403 H40R 0.9800 .
C404 C405 1.45(5) .
C405 H40S 0.9800 .
C405 H40T 0.9800 .
C405 H40U 0.9800 .
C406 C407 1.35(4) .
C406 H40G 0.9800 .
C406 H40H 0.9800 .
C406 H40I 0.9800 .
C407 C408 1.47(4) .
C408 H40J 0.9800 .
C408 H40K 0.9800 .
C408 H40L 0.9800 .
C409 C410 1.44(5) .
C409 H40M 0.9800 .
C409 H40N 0.9800 .
C409 H40O 0.9800 .
C410 C411 1.41(4) .
C411 H41A 0.9800 .
C411 H41B 0.9800 .
C411 H41C 0.9800 .
C412 C413 1.43(4) .
C412 C414 1.53(5) .
C413 H41D 0.9800 .
C413 H41E 0.9800 .
C413 H41F 0.9800 .
C414 H41G 0.9800 .
C414 H41H 0.9800 .
C414 H41I 0.9800 .
C415 C416 1.51(4) .
C415 H41J 0.9800 .
C415 H41K 0.9800 .
C415 H41L 0.9800 .
C416 C417 1.43(4) .
C417 H41M 0.9800 .
C417 H41N 0.9800 .
C417 H41O 0.9800 .
C418 C419 1.52(4) .
C418 H41P 0.9800 .
C418 H41Q 0.9800 .
C418 H41R 0.9800 .
C419 C420 1.44(4) .
C420 H42A 0.9800 .
C420 H42B 0.9800 .
C420 H42C 0.9800 .

loop_
_geom_torsion_atom_site_label_1
_geom_torsion_atom_site_label_2
_geom_torsion_atom_site_label_3
_geom_torsion_atom_site_label_4
_geom_torsion
_geom_torsion_site_symmetry_1
_geom_torsion_site_symmetry_4
O2 P1 O1 O2 179.8(9) . 2
O1 P1 O1 O2 -125.6(19) 2 2
O3 P1 O1 O2 53.2(14) . 2
O4 P1 O1 O2 -58.8(13) 2 2
O4 P1 O1 O2 120.9(13) . 2
O2 P1 O1 O1 -54.6(19) . 2
O2 P1 O1 O1 125.6(19) 2 2
O3 P1 O1 O1 178.8(13) . 2
O4 P1 O1 O1 66.8(17) 2 2
O4 P1 O1 O1 -113.4(17) . 2
O2 P1 O1 W13 178.4(14) . .
O2 P1 O1 W13 -1.4(14) 2 .
O1 P1 O1 W13 -127(3) 2 .
O3 P1 O1 W13 51.9(19) . .
O4 P1 O1 W13 -60.2(18) 2 .
O4 P1 O1 W13 119.6(18) . .
O2 P1 O1 W1 -54.6(19) . .
O2 P1 O1 W1 125.6(19) 2 .
O1 P1 O1 W1 0.002(3) 2 .
O3 P1 O1 W1 178.8(14) . .
O4 P1 O1 W1 66.8(17) 2 .
O4 P1 O1 W1 -113.4(17) . .
O1 P1 O2 O3 124.9(14) 2 2
O1 P1 O2 O3 -179.5(13) . 2
O3 P1 O2 O3 -54.6(18) . 2
O4 P1 O2 O3 62.4(13) 2 2
O4 P1 O2 O3 -117.2(13) . 2
O1 P1 O2 O1 56(2) . 2
O3 P1 O2 O1 -124.9(14) 2 2
O3 P1 O2 O1 -179.5(13) . 2
O4 P1 O2 O1 -62.5(14) 2 2
O4 P1 O2 O1 117.9(15) . 2
O1 P1 O2 O4 -117.9(15) 2 .
O1 P1 O2 O4 -62.3(14) . .
O3 P1 O2 O4 117.2(13) 2 .
O3 P1 O2 O4 62.6(13) . .
O4 P1 O2 O4 179.5(17) 2 .
O1 P1 O2 W13 1.3(13) 2 2
O1 P1 O2 W13 56.9(17) . 2
O3 P1 O2 W13 -123.6(17) 2 2
O3 P1 O2 W13 -178.2(12) . 2
O4 P1 O2 W13 -61.2(17) 2 2
O4 P1 O2 W13 119.2(16) . 2
O1 P1 O2 W8 -118.3(17) 2 .
O1 P1 O2 W8 -62.7(17) . .
O3 P1 O2 W8 116.8(16) 2 .
O3 P1 O2 W8 62.3(16) . .
O4 P1 O2 W8 179.2(12) 2 .
O4 P1 O2 W8 -0.3(12) . .
O1 P1 O2 W4 123.3(18) 2 2
O1 P1 O2 W4 178.9(13) . 2
O3 P1 O2 W4 -1.6(12) 2 2
O3 P1 O2 W4 -56.2(16) . 2
O4 P1 O2 W4 60.8(17) 2 2
O4 P1 O2 W4 -118.8(16) . 2
O2 P1 O3 O2 179.8(9) . 2
O1 P1 O3 O2 -54.0(15) . 2
O3 P1 O3 O2 127.2(16) 2 2
O4 P1 O3 O2 58.9(13) 2 2
O4 P1 O3 O2 -121.3(13) . 2
O2 P1 O3 O3 52.7(16) . 2
O2 P1 O3 O3 -127.2(16) 2 2
O1 P1 O3 O3 178.9(13) . 2
O4 P1 O3 O3 -68.3(14) 2 2
O4 P1 O3 O3 111.5(14) . 2
O2 P1 O3 W4 -178.5(13) . .
O2 P1 O3 W4 1.7(13) 2 .
O1 P1 O3 W4 -52.3(17) . .
O3 P1 O3 W4 129(2) 2 .
O4 P1 O3 W4 60.6(15) 2 .
O4 P1 O3 W4 -119.7(15) . .
O2 P1 O3 W7 52.7(16) . .
O2 P1 O3 W7 -127.2(16) 2 .
O1 P1 O3 W7 178.9(13) . .
O3 P1 O3 W7 0.001(2) 2 .
O4 P1 O3 W7 -68.3(14) 2 .
O4 P1 O3 W7 111.5(14) . .
O2 P1 O4 O2 -179.6(19) 2 .
O1 P1 O4 O2 58.4(14) 2 .
O1 P1 O4 O2 121.8(15) . .
O3 P1 O4 O2 -57.5(13) 2 .
O3 P1 O4 O2 -122.3(13) . .
O2 P1 O4 W8 0.4(13) . .
O2 P1 O4 W8 -179.2(13) 2 .
O1 P1 O4 W8 58.7(17) 2 .
O1 P1 O4 W8 122.2(17) . .
O3 P1 O4 W8 -57.2(16) 2 .
O3 P1 O4 W8 -121.9(15) . .
O2 P1 O4 W12 -122.7(15) . .
O2 P1 O4 W12 57.8(16) 2 .
O1 P1 O4 W12 -64.3(15) 2 .
O1 P1 O4 W12 -0.8(13) . .
O3 P1 O4 W12 179.8(11) 2 .
O3 P1 O4 W12 115.1(14) . .
O2 P1 O4 W6 123.7(15) . .
O2 P1 O4 W6 -55.9(16) 2 .
O1 P1 O4 W6 -178.0(13) 2 .
O1 P1 O4 W6 -114.5(15) . .
O3 P1 O4 W6 66.1(14) 2 .
O3 P1 O4 W6 1.4(11) . .
O3 O2 O4 P1 48.9(11) 2 .
O1 O2 O4 P1 -47.2(12) 2 .
W13 O2 O4 P1 -109.7(17) 2 .
W8 O2 O4 P1 179.7(11) . .
W4 O2 O4 P1 110.8(17) 2 .
P1 O2 O4 W8 -179.7(11) . .
O3 O2 O4 W8 -130.8(12) 2 .
O1 O2 O4 W8 133.1(13) 2 .
W13 O2 O4 W8 70.7(15) 2 .
W4 O2 O4 W8 -68.8(14) 2 .
P1 O2 O4 W12 101.7(17) . .
O3 O2 O4 W12 150.6(15) 2 .
O1 O2 O4 W12 54(2) 2 .
W13 O2 O4 W12 -8(3) 2 .
W8 O2 O4 W12 -78.6(15) . .
W4 O2 O4 W12 -147.5(12) 2 .
P1 O2 O4 W6 -100.8(17) . .
O3 O2 O4 W6 -52(2) 2 .
O1 O2 O4 W6 -148.1(16) 2 .
W13 O2 O4 W6 149.5(12) 2 .
W8 O2 O4 W6 78.9(15) . .
W4 O2 O4 W6 10(3) 2 .
O5 W1 O6 W13 154.4(13) . .
O6 W1 O6 W13 -25.7(13) 2 .
O7 W1 O6 W13 52.7(15) . .
O7 W1 O6 W13 -104.3(15) 2 .
O1 W1 O6 W13 -10.8(13) . .
O1 W1 O6 W13 -38.8(15) 2 .
O12 W12 O7 W1 152.5(15) . .
O14 W12 O7 W1 -25(3) . .
O22 W12 O7 W1 -104.1(17) . .
O10 W12 O7 W1 52.0(16) . .
O4 W12 O7 W1 -42.4(16) . .
O8 W13 O9 W4 -153.2(16) . .
O21 W13 O9 W4 -52.3(16) 2 .
O10 W13 O9 W4 103.8(16) . .
O6 W13 O9 W4 26(3) . .
O1 W13 O9 W4 39.3(16) . .
O2 W13 O9 W4 10.5(14) 2 .
O12 W12 O10 W13 -159.1(17) . .
O14 W12 O10 W13 99.3(19) . .
O22 W12 O10 W13 17(3) . .
O7 W12 O10 W13 -57.0(18) . .
O4 W12 O10 W13 35.9(18) . .
O8 W13 O10 W12 157.9(17) . .
O9 W13 O10 W12 -99.9(18) . .
O21 W13 O10 W12 -17(3) 2 .
O6 W13 O10 W12 56.2(18) . .
O1 W13 O10 W12 -5.7(16) . .
O2 W13 O10 W12 -36.1(18) 2 .
O11 W4 O13 W6 -157.5(15) . .
O20 W4 O13 W6 20(2) 2 .
O19 W4 O13 W6 -54.5(15) 2 .
O9 W4 O13 W6 100.2(14) . .
O3 W4 O13 W6 6.9(12) . .
O2 W4 O13 W6 37.6(14) 2 .
O12 W12 O14 W6 156(2) . .
O22 W12 O14 W6 52(2) . .
O10 W12 O14 W6 -103(2) . .
O7 W12 O14 W6 -26(4) . .
O4 W12 O14 W6 -6.9(18) . .
O23 W8 O18 W6 -157.0(18) . .
O20 W8 O18 W6 100.7(18) . .
O22 W8 O18 W6 -55.0(19) . .
O21 W8 O18 W6 19(3) . .
O4 W8 O18 W6 6.9(16) . .
O2 W8 O18 W6 37.2(19) . .
O23 W8 O20 W4 151.8(13) . 2
O18 W8 O20 W4 -106.2(15) . 2
O22 W8 O20 W4 -25(2) . 2
O21 W8 O20 W4 50.5(14) . 2
O4 W8 O20 W4 -42.3(14) . 2
O2 W8 O20 W4 -11.1(12) . 2
O12 W12 O22 W8 -151.0(18) . .
O14 W12 O22 W8 -49(2) . .
O10 W12 O22 W8 33(3) . .
O7 W12 O22 W8 107(2) . .
O4 W12 O22 W8 11.4(16) . .
O25 P2 O24 O25 122.5(16) . 2_655
O27 P2 O24 O25 -55.7(14) 2_655 2_655
O27 P2 O24 O25 179.7(13) . 2_655
O26 P2 O24 O25 -118.8(12) . 2_655
O24 P2 O24 O25 61.8(10) 2_655 2_655
O25 P2 O24 O25 -122.5(16) 2_655 .
O27 P2 O24 O25 -178.2(13) 2_655 .
O27 P2 O24 O25 57.1(14) . .
O26 P2 O24 O25 118.7(12) . .
O24 P2 O24 O25 -60.7(10) 2_655 .
O25 P2 O24 W11 -126.3(18) 2_655 .
O25 P2 O24 W11 -3.8(13) . .
O27 P2 O24 W11 178.0(14) 2_655 .
O27 P2 O24 W11 53.4(18) . .
O26 P2 O24 W11 114.9(16) . .
O24 P2 O24 W11 -64.5(12) 2_655 .
O25 P2 O24 W2 0.9(13) 2_655 .
O25 P2 O24 W2 123.4(17) . .
O27 P2 O24 W2 -54.7(18) 2_655 .
O27 P2 O24 W2 -179.4(14) . .
O26 P2 O24 W2 -117.9(16) . .
O24 P2 O24 W2 62.7(12) 2_655 .
O25 P2 O25 O27 178.6(13) 2_655 .
O26 P2 O25 O27 56.2(13) . .
O26 P2 O25 O27 -58.7(13) 2_655 .
O24 P2 O25 O27 121.6(15) . .
O24 P2 O25 O27 -123.5(15) 2_655 .
O25 P2 O25 O24 -57.9(11) 2_655 2_655
O27 P2 O25 O24 123.5(15) . 2_655
O26 P2 O25 O24 179.7(13) . 2_655
O26 P2 O25 O24 64.8(13) 2_655 2_655
O24 P2 O25 O24 -114.9(18) . 2_655
O25 P2 O25 O24 57.0(11) 2_655 .
O27 P2 O25 O24 -121.6(15) . .
O26 P2 O25 O24 -65.4(13) . .
O26 P2 O25 O24 179.7(13) 2_655 .
O24 P2 O25 O24 114.9(18) 2_655 .
O25 P2 O25 W2 -58.8(10) 2_655 2_655
O27 P2 O25 W2 122.6(16) . 2_655
O26 P2 O25 W2 178.8(11) . 2_655
O26 P2 O25 W2 63.9(15) 2_655 2_655
O24 P2 O25 W2 -115.8(16) . 2_655
O24 P2 O25 W2 -0.9(13) 2_655 2_655
O25 P2 O25 W3 179.0(17) 2_655 .
O27 P2 O25 W3 0.4(12) . .
O26 P2 O25 W3 56.6(15) . .
O26 P2 O25 W3 -58.3(15) 2_655 .
O24 P2 O25 W3 122.0(17) . .
O24 P2 O25 W3 -123.1(17) 2_655 .
O25 P2 O25 W11 60.5(9) 2_655 .
O27 P2 O25 W11 -118.1(16) . .
O26 P2 O25 W11 -61.8(15) . .
O26 P2 O25 W11 -176.7(11) 2_655 .
O24 P2 O25 W11 3.6(13) . .
O24 P2 O25 W11 118.5(16) 2_655 .
O25 O24 O25 P2 -43.1(12) 2_655 .
W11 O24 O25 P2 176.8(11) . .
W2 O24 O25 P2 -106(2) . .
P2 O24 O25 O27 -45.2(11) . .
O25 O24 O25 O27 -88.3(15) 2_655 .
W11 O24 O25 O27 131.6(13) . .
W2 O24 O25 O27 -151.0(18) . .
P2 O24 O25 O24 49.6(14) . 2_655
O25 O24 O25 O24 6(2) 2_655 2_655
W11 O24 O25 O24 -133.6(10) . 2_655
W2 O24 O25 O24 -56(2) . 2_655
P2 O24 O25 W2 111.5(16) . 2_655
O25 O24 O25 W2 68(2) 2_655 2_655
W11 O24 O25 W2 -71.8(14) . 2_655
W2 O24 O25 W2 6(3) . 2_655
P2 O24 O25 W3 -109.3(17) . .
O25 O24 O25 W3 -152.4(8) 2_655 .
W11 O24 O25 W3 67.4(15) . .
W2 O24 O25 W3 144.9(14) . .
P2 O24 O25 W11 -176.8(11) . .
O25 O24 O25 W11 140.1(12) 2_655 .
W2 O24 O25 W11 77.4(18) . .
O25 P2 O26 O27 -178.2(13) 2_655 .
O25 P2 O26 O27 -55.7(14) . .
O27 P2 O26 O27 124.7(16) 2_655 .
O26 P2 O26 O27 62.9(10) 2_655 .
O24 P2 O26 O27 -117.7(14) . .
O25 P2 O26 O27 57.2(13) 2_655 2_655
O25 P2 O26 O27 179.7(13) . 2_655
O27 P2 O26 O27 -124.7(16) . 2_655
O26 P2 O26 O27 -61.8(10) 2_655 2_655
O24 P2 O26 O27 117.6(14) . 2_655
O25 P2 O26 W5 -177.3(12) 2_655 .
O25 P2 O26 W5 -54.7(16) . .
O27 P2 O26 W5 125.6(16) 2_655 .
O27 P2 O26 W5 0.9(13) . .
O26 P2 O26 W5 63.8(10) 2_655 .
O24 P2 O26 W5 -116.8(15) . .
O25 P2 O26 W9 56.7(15) 2_655 .
O25 P2 O26 W9 179.3(11) . .
O27 P2 O26 W9 -0.4(12) 2_655 .
O27 P2 O26 W9 -125.1(15) . .
O26 P2 O26 W9 -62.2(9) 2_655 .
O24 P2 O26 W9 117.2(15) . .
O27 P2 O27 O25 178.6(13) 2_655 .
O26 P2 O27 O25 -123.9(13) . .
O26 P2 O27 O25 122.0(13) 2_655 .
O24 P2 O27 O25 -58.3(14) . .
O24 P2 O27 O25 55.9(14) 2_655 .
O25 P2 O27 O26 123.9(13) . .
O27 P2 O27 O26 -57.5(9) 2_655 .
O26 P2 O27 O26 -114.1(15) 2_655 .
O24 P2 O27 O26 65.6(13) . .
O24 P2 O27 O26 179.7(13) 2_655 .
O25 P2 O27 O26 -122.0(13) . 2_655
O27 P2 O27 O26 56.6(9) 2_655 2_655
O26 P2 O27 O26 114.1(15) . 2_655
O24 P2 O27 O26 179.7(13) . 2_655
O24 P2 O27 O26 -66.1(13) 2_655 2_655
O25 P2 O27 W3 -0.4(12) . .
O27 P2 O27 W3 178.2(19) 2_655 .
O26 P2 O27 W3 -124.3(17) . .
O26 P2 O27 W3 121.6(17) 2_655 .
O24 P2 O27 W3 -58.7(18) . .
O24 P2 O27 W3 55.5(18) 2_655 .
O25 P2 O27 W5 123.0(17) . .
O27 P2 O27 W5 -58.4(10) 2_655 .
O26 P2 O27 W5 -0.9(12) . .
O26 P2 O27 W5 -115.0(15) 2_655 .
O24 P2 O27 W5 64.7(17) . .
O24 P2 O27 W5 178.9(13) 2_655 .
O24 O25 O27 P2 -44.7(11) 2_655 .
O24 O25 O27 P2 45.2(11) . .
W2 O25 O27 P2 -109.4(17) 2_655 .
W3 O25 O27 P2 -179.6(11) . .
W11 O25 O27 P2 107.7(15) . .
P2 O25 O27 O26 -43.6(10) . .
O24 O25 O27 O26 -88.3(15) 2_655 .
O24 O25 O27 O26 1.6(16) . .
W2 O25 O27 O26 -153.0(15) 2_655 .
W3 O25 O27 O26 136.8(13) . .
W11 O25 O27 O26 64.1(19) . .
P2 O25 O27 O26 44.1(10) . 2_655
O24 O25 O27 O26 -0.5(15) 2_655 2_655
O24 O25 O27 O26 89.3(15) . 2_655
W2 O25 O27 O26 -65(2) 2_655 2_655
W3 O25 O27 O26 -135.5(12) . 2_655
W11 O25 O27 O26 151.8(13) . 2_655
P2 O25 O27 W3 179.6(11) . .
O24 O25 O27 W3 135.0(13) 2_655 .
O24 O25 O27 W3 -135.2(13) . .
W2 O25 O27 W3 70.2(16) 2_655 .
W11 O25 O27 W3 -72.7(14) . .
P2 O25 O27 W5 -105.4(18) . .
O24 O25 O27 W5 -150.1(16) 2_655 .
O24 O25 O27 W5 -60(2) . .
W2 O25 O27 W5 145.2(13) 2_655 .
W3 O25 O27 W5 74.9(16) . .
W11 O25 O27 W5 2(3) . .
O27 O26 O27 P2 41.7(13) 2_655 .
W5 O26 O27 P2 -179.2(11) . .
W9 O26 O27 P2 106.8(17) . .
P2 O26 O27 O25 43.2(11) . .
O27 O26 O27 O25 84.9(15) 2_655 .
W5 O26 O27 O25 -136.0(13) . .
W9 O26 O27 O25 150.0(15) . .
P2 O26 O27 O26 -48.5(11) . 2_655
O27 O26 O27 O26 -6.9(19) 2_655 2_655
W5 O26 O27 O26 132.2(10) . 2_655
W9 O26 O27 O26 58(2) . 2_655
P2 O26 O27 W3 109.8(19) . .
O27 O26 O27 W3 151.5(9) 2_655 .
W5 O26 O27 W3 -69.4(16) . .
W9 O26 O27 W3 -143.4(13) . .
P2 O26 O27 W5 179.2(11) . .
O27 O26 O27 W5 -139.1(11) 2_655 .
W9 O26 O27 W5 -74.0(16) . .
O39 W2 O28 W3 156.0(15) . 2_655
O31 W2 O28 W3 53.2(16) . 2_655
O30 W2 O28 W3 -27(3) . 2_655
O42 W2 O28 W3 -102.0(16) . 2_655
O24 W2 O28 W3 -39.1(16) . 2_655
O25 W2 O28 W3 -10.3(14) 2_655 2_655
O37 W11 O29 W3 -157.4(15) . .
O30 W11 O29 W3 15(3) . .
O40 W11 O29 W3 100.1(16) . .
O31 W11 O29 W3 -55.4(16) 2_655 .
O24 W11 O29 W3 36.1(16) . .
O25 W11 O29 W3 7.5(14) . .
O37 W11 O30 W2 -151.6(17) . .
O29 W11 O30 W2 36(3) . .
O40 W11 O30 W2 -49.6(18) . .
O31 W11 O30 W2 106.4(18) 2_655 .
O24 W11 O30 W2 12.2(15) . .
O25 W11 O30 W2 42.7(18) . .
O39 W2 O31 W11 -158.0(15) . 2_655
O28 W2 O31 W11 -54.7(16) . 2_655
O30 W2 O31 W11 100.4(17) . 2_655
O42 W2 O31 W11 20(3) . 2_655
O24 W2 O31 W11 38.7(16) . 2_655
O25 W2 O31 W11 8.0(14) 2_655 2_655
O35 W5 O32 W3 149.2(18) . .
O45 W5 O32 W3 -107.0(19) . .
O34 W5 O32 W3 48.3(18) . .
O43 W5 O32 W3 -28(3) . .
O26 W5 O32 W3 -42.6(18) . .
O27 W5 O32 W3 -13.5(16) . .
O36 W3 O33 W9 152.0(15) . 2_655
O28 W3 O33 W9 -104.5(16) 2_655 2_655
O29 W3 O33 W9 -24(3) . 2_655
O32 W3 O33 W9 49.4(16) . 2_655
O27 W3 O33 W9 -10.7(14) . 2_655
O25 W3 O33 W9 -40.4(16) . 2_655
O38 W10 O40 W11 -155.4(19) . .
O42 W10 O40 W11 -52(2) . .
O45 W10 O40 W11 103(2) . .
O41 W10 O40 W11 30(3) . .
O37 W11 O40 W10 154.9(19) . .
O29 W11 O40 W10 -103(2) . .
O30 W11 O40 W10 53(2) . .
O31 W11 O40 W10 -22(3) 2_655 .
O24 W11 O40 W10 -7.7(18) . .
O25 W11 O40 W10 -39(2) . .
O38 W10 O41 W9 -158.5(17) . .
O42 W10 O41 W9 97.7(18) . .
O45 W10 O41 W9 -56.3(19) . .
O40 W10 O41 W9 16(3) . .
O38 W10 O42 W2 152.6(18) . .
O45 W10 O42 W2 -24(3) . .
O40 W10 O42 W2 50(2) . .
O41 W10 O42 W2 -106.4(19) . .
O44 W9 O43 W5 -154.3(19) . .
O34 W9 O43 W5 103(2) 2_655 .
O41 W9 O43 W5 -53(2) . .
O33 W9 O43 W5 25(3) 2_655 .
O26 W9 O43 W5 11.4(17) . .
O38 W10 O45 W5 154.1(18) . .
O42 W10 O45 W5 -30(3) . .
O40 W10 O45 W5 -104(2) . .
O41 W10 O45 W5 54(2) . .
O35 W5 O45 W10 -155.1(18) . .
O32 W5 O45 W10 103(2) . .
O34 W5 O45 W10 24(3) . .
O43 W5 O45 W10 -52(2) . .
O26 W5 O45 W10 10.3(17) . .
O27 W5 O45 W10 42(2) . .
O103 Al1 O102 C113 -173.6(18) . .
O101 Al1 O102 C113 96.9(18) . .
O100 Al1 O102 C113 -80.3(18) . .
N101 Al1 O102 C113 10.0(19) . .
O102 Al1 O103 C112 143.4(14) . .
O101 Al1 O103 C112 -122.6(14) . .
O100 Al1 O103 C112 52.7(14) . .
N100 Al1 O103 C112 -33.0(14) . .
O203 Al2 O202 C212 175.7(15) . .
O200 Al2 O202 C212 87.0(15) . .
N201 Al2 O202 C212 -1.1(15) . .
O201 Al2 O202 C212 -90.5(15) . .
O202 Al2 O203 C213 151.4(13) . .
O200 Al2 O203 C213 -115.4(13) . .
O201 Al2 O203 C213 59.6(14) . .
N200 Al2 O203 C213 -26.6(14) . .
O303 Al3 O302 C312 -153.7(16) . .
O300 Al3 O302 C312 114.2(16) . .
O301 Al3 O302 C312 -62.1(16) . .
N300 Al3 O302 C312 24.3(16) . .
O302 Al3 O303 C313 164.1(16) . .
O300 Al3 O303 C313 -104.3(16) . .
O301 Al3 O303 C313 73.0(16) . .
N301 Al3 O303 C313 -14.4(16) . .
C106 N100 C100 C105 -19(3) . .
Al1 N100 C100 C105 171.1(15) . .
C106 N100 C100 C101 156.7(19) . .
Al1 N100 C100 C101 -13(2) . .
C105 C100 C101 C102 1(3) . .
N100 C100 C101 C102 -174.7(19) . .
C105 C100 C101 N101 -177.0(17) . .
N100 C100 C101 N101 7(3) . .
C119 N101 C101 C102 5(3) . .
Al1 N101 C101 C102 -175.8(18) . .
C119 N101 C101 C100 -177.1(19) . .
Al1 N101 C101 C100 2(2) . .
C100 C101 C102 C103 2(4) . .
N101 C101 C102 C103 -180(2) . .
C101 C102 C103 C104 -6(4) . .
C102 C103 C104 C105 7(4) . .
C101 C100 C105 C104 0(3) . .
N100 C100 C105 C104 175.3(18) . .
C103 C104 C105 C100 -4(3) . .
C100 N100 C106 C107 -179.1(18) . .
Al1 N100 C106 C107 -10(3) . .
N100 C106 C107 C112 -7(3) . .
N100 C106 C107 C108 174(2) . .
C112 C107 C108 C109 -2(3) . .
C106 C107 C108 C109 177(2) . .
C107 C108 C109 C110 0(4) . .
C108 C109 C110 C111 4(4) . .
C109 C110 C111 C112 -4(3) . .
Al1 O103 C112 C107 26(2) . .
Al1 O103 C112 C111 -156.6(13) . .
C108 C107 C112 O103 178.6(18) . .
C106 C107 C112 O103 0(3) . .
C108 C107 C112 C111 1(3) . .
C106 C107 C112 C111 -177.3(18) . .
C110 C111 C112 O103 -175.7(17) . .
C110 C111 C112 C107 2(3) . .
Al1 O102 C113 C114 166.7(16) . .
Al1 O102 C113 C118 -10(3) . .
O102 C113 C114 C115 179(2) . .
C118 C113 C114 C115 -4(4) . .
C113 C114 C115 C116 1(4) . .
C114 C115 C116 C117 2(4) . .
C115 C116 C117 C118 -1(4) . .
C116 C117 C118 C113 -2(4) . .
C116 C117 C118 C119 178(2) . .
O102 C113 C118 C117 -179(2) . .
C114 C113 C118 C117 4(3) . .
O102 C113 C118 C119 1(3) . .
C114 C113 C118 C119 -176(2) . .
C101 N101 C119 C118 177(2) . .
Al1 N101 C119 C118 -2(3) . .
C117 C118 C119 N101 -175(2) . .
C113 C118 C119 N101 5(4) . .
C219 N200 C200 C201 -20(3) . .
Al2 N200 C200 C201 172.8(17) . .
C219 N200 C200 C205 162.2(16) . .
Al2 N200 C200 C205 -5(2) . .
N200 C200 C201 C202 -178.6(19) . .
C205 C200 C201 C202 -1(3) . .
C200 C201 C202 C203 -7(3) . .
C201 C202 C203 C204 11(4) . .
C202 C203 C204 C205 -7(4) . .
C203 C204 C205 N201 179(2) . .
C203 C204 C205 C200 -1(3) . .
C206 N201 C205 C204 -1(3) . .
Al2 N201 C205 C204 -179.3(17) . .
C206 N201 C205 C200 179.1(17) . .
Al2 N201 C205 C200 1(2) . .
C201 C200 C205 C204 5(3) . .
N200 C200 C205 C204 -177.2(17) . .
C201 C200 C205 N201 -175.3(17) . .
N200 C200 C205 N201 3(2) . .
C205 N201 C206 C207 -176.5(18) . .
Al2 N201 C206 C207 2(3) . .
N201 C206 C207 C208 179(2) . .
N201 C206 C207 C212 -6(3) . .
C206 C207 C208 C209 177(2) . .
C212 C207 C208 C209 2(4) . .
C207 C208 C209 C210 -1(4) . .
C208 C209 C210 C211 -2(4) . .
C209 C210 C211 C212 3(4) . .
Al2 O202 C212 C211 178.9(14) . .
Al2 O202 C212 C207 -2(3) . .
C210 C211 C212 O202 176(2) . .
C210 C211 C212 C207 -2(3) . .
C208 C207 C212 O202 -178.7(19) . .
C206 C207 C212 O202 6(3) . .
C208 C207 C212 C211 0(3) . .
C206 C207 C212 C211 -175.1(19) . .
Al2 O203 C213 C214 -160.7(12) . .
Al2 O203 C213 C218 22(2) . .
O203 C213 C214 C215 -178.5(15) . .
C218 C213 C214 C215 -1(3) . .
C213 C214 C215 C216 1(3) . .
C214 C215 C216 C217 -1(3) . .
C215 C216 C217 C218 2(3) . .
C216 C217 C218 C213 -2(3) . .
C216 C217 C218 C219 -179.9(19) . .
C214 C213 C218 C217 2(3) . .
O203 C213 C218 C217 179.0(17) . .
C214 C213 C218 C219 179.6(17) . .
O203 C213 C218 C219 -3(3) . .
C200 N200 C219 C218 -177.6(17) . .
Al2 N200 C219 C218 -11(3) . .
C217 C218 C219 N200 176.6(18) . .
C213 C218 C219 N200 -1(3) . .
C319 N301 C300 C301 -8(3) . .
Al3 N301 C300 C301 174.6(15) . .
C319 N301 C300 C305 169.6(17) . .
Al3 N301 C300 C305 -7.8(19) . .
N301 C300 C301 C302 179.8(19) . .
C305 C300 C301 C302 2(3) . .
C300 C301 C302 C303 1(4) . .
C301 C302 C303 C304 -2(4) . .
C302 C303 C304 C305 0(4) . .
C306 N300 C305 C304 15(3) . .
Al3 N300 C305 C304 -169.2(18) . .
C306 N300 C305 C300 -165.1(17) . .
Al3 N300 C305 C300 11(2) . .
C303 C304 C305 N300 -177(2) . .
C303 C304 C305 C300 3(3) . .
C301 C300 C305 N300 175.6(17) . .
N301 C300 C305 N300 -2(2) . .
C301 C300 C305 C304 -4(3) . .
N301 C300 C305 C304 178.2(17) . .
C305 N300 C306 C307 178.0(17) . .
Al3 N300 C306 C307 2(3) . .
N300 C306 C307 C312 8(3) . .
N300 C306 C307 C308 -173.9(18) . .
C312 C307 C308 C309 -2(3) . .
C306 C307 C308 C309 180(2) . .
C307 C308 C309 C310 1(4) . .
C308 C309 C310 C311 0(4) . .
C309 C310 C311 C312 -1(3) . .
Al3 O302 C312 C311 160.2(14) . .
Al3 O302 C312 C307 -22(3) . .
C310 C311 C312 O302 177.9(18) . .
C310 C311 C312 C307 0(3) . .
C306 C307 C312 O302 2(3) . .
C308 C307 C312 O302 -176.5(18) . .
C306 C307 C312 C311 180.0(18) . .
C308 C307 C312 C311 2(3) . .
Al3 O303 C313 C314 -168.7(13) . .
Al3 O303 C313 C318 10(3) . .
O303 C313 C314 C315 176.4(18) . .
C318 C313 C314 C315 -2(3) . .
C313 C314 C315 C316 0(3) . .
C314 C315 C316 C317 2(3) . .
C315 C316 C317 C318 -2(3) . .
C316 C317 C318 C313 0(3) . .
C316 C317 C318 C319 -179(2) . .
O303 C313 C318 C317 -176.4(17) . .
C314 C313 C318 C317 2(3) . .
O303 C313 C318 C319 2(3) . .
C314 C313 C318 C319 -179.2(18) . .
C300 N301 C319 C318 177.7(17) . .
Al3 N301 C319 C318 -5(3) . .
C317 C318 C319 N301 174.9(19) . .
C313 C318 C319 N301 -4(3) . .

loop_
_platon_squeeze_void_nr
_platon_squeeze_void_average_x
_platon_squeeze_void_average_y
_platon_squeeze_void_average_z
_platon_squeeze_void_volume
_platon_squeeze_void_count_electrons
_platon_squeeze_void_content
1 0.000 0.500 0.000 467 144 ' '
2 0.500 0.654 0.000 737 258 ' '
3 0.776 0.097 0.192 11 3 ' '
4 0.224 0.097 0.308 10 3 ' '
5 0.500 0.837 0.500 736 257 ' '
6 0.000 0.500 0.500 467 141 ' '
7 0.776 0.903 0.692 11 3 ' '
8 0.224 0.903 0.808 11 3 ' '
